data_4328440
loop_
_publ_author_name
'Shun Ohta'
'Saori Yokozawa'
'Yasuhiro Ohki'
'Kazuyuki Tatsumi'

_publ_section_title
;
 Oxido-Bridged Di-, Tri-, and Tetra-Nuclear Iron Complexes Bearing
 Bis(trimethylsilyl)amide and Thiolate Ligands
;
_journal_name_full 'Inorganic Chemistry'
_journal_page_first 2645
_journal_page_last 2651
_journal_paper_doi 10.1021/ic2025928
_journal_volume 51
_journal_year 2012
_chemical_formula_moiety 'C48 H102 Fe3 N3 O S3 Si6'
_chemical_formula_sum 'C48 H102 Fe3 N3 O S3 Si6'
_chemical_formula_weight 1169.59
_space_group_IT_number 2
_symmetry_cell_setting triclinic
_symmetry_Int_Tables_number 2
_symmetry_space_group_name_Hall '-P 1'
_symmetry_space_group_name_H-M 'P -1'
_atom_sites_solution_hydrogens geom
_atom_sites_solution_primary direct
_atom_sites_solution_secondary difmap
_cell_angle_alpha 73.301(6)
_cell_angle_beta 80.481(7)
_cell_angle_gamma 89.422(7)
_cell_formula_units_Z 4
_cell_length_a 15.234(3)
_cell_length_b 19.699(3)
_cell_length_c 22.889(4)
_cell_measurement_reflns_used 14501
_cell_measurement_temperature 173
_cell_measurement_theta_max 27.48
_cell_measurement_theta_min 3.03
_cell_volume 6484(2)
_computing_cell_refinement CrystalClear
_computing_data_collection 'CrystalClear (Rigaku Inc., 2008)'
_computing_data_reduction CrystalClear
_computing_molecular_graphics 'CrystalStructure 4.0'
_computing_publication_material 'CrystalStructure 4.0 (Rigaku, 2010)'
_computing_structure_refinement 'SHELXL97 (Sheldrick, 2008)'
_computing_structure_solution SIR97
_diffrn_ambient_temperature 173
_diffrn_detector_area_resol_mean 7.314
_diffrn_measured_fraction_theta_full 0.981
_diffrn_measured_fraction_theta_max 0.981
_diffrn_measurement_device_type 'Rigaku Saturn70'
_diffrn_measurement_method \w
_diffrn_radiation_type 'Mo K\a'
_diffrn_radiation_wavelength 0.71070
_diffrn_reflns_av_R_equivalents 0.0431
_diffrn_reflns_limit_h_max 19
_diffrn_reflns_limit_h_min -19
_diffrn_reflns_limit_k_max 25
_diffrn_reflns_limit_k_min -25
_diffrn_reflns_limit_l_max 29
_diffrn_reflns_limit_l_min -29
_diffrn_reflns_number 78261
_diffrn_reflns_theta_full 27.57
_diffrn_reflns_theta_max 27.57
_diffrn_standards_number 0
_exptl_absorpt_coefficient_mu 0.902
_exptl_absorpt_correction_T_max 0.956
_exptl_absorpt_correction_T_min 0.775
_exptl_absorpt_correction_type multi-scan
_exptl_absorpt_process_details 'REQAB (Rigaku, 1998)'
_exptl_crystal_colour black
_exptl_crystal_density_diffrn 1.198
_exptl_crystal_description platelet
_exptl_crystal_F_000 2516.00
_exptl_crystal_size_max 0.200
_exptl_crystal_size_mid 0.200
_exptl_crystal_size_min 0.050
_refine_diff_density_max 1.510
_refine_diff_density_min -1.470
_refine_ls_extinction_method none
_refine_ls_goodness_of_fit_ref 1.044
_refine_ls_hydrogen_treatment constr
_refine_ls_number_parameters 1123
_refine_ls_number_reflns 29422
_refine_ls_number_restraints 36
_refine_ls_R_factor_gt 0.0792
_refine_ls_shift/su_max 0.023
_refine_ls_structure_factor_coef Fsqd
_refine_ls_weighting_details 'w = 1/[\s^2^(Fo^2^)+(0.1147P)^2^+15.6942P] where P=(Fo^2^+2Fc^2^)/3'
_refine_ls_weighting_scheme calc
_refine_ls_wR_factor_ref 0.2348
_reflns_number_gt 21870
_reflns_number_total 29422
_reflns_threshold_expression F^2^>2.0\s(F^2^)
_cod_data_source_file ic2025928_si_001_4.cif
_cod_data_source_block 3b
_cod_original_cell_volume 6483.7(19)
_cod_database_code 4328440

loop_
_symmetry_equiv_pos_site_id
_symmetry_equiv_pos_as_xyz
1 +X,+Y,+Z
2 -X,-Y,-Z

loop_
_atom_site_label
_atom_site_type_symbol
_atom_site_fract_x
_atom_site_fract_y
_atom_site_fract_z
_atom_site_U_iso_or_equiv
_atom_site_adp_type
_atom_site_occupancy
_atom_site_symmetry_multiplicity
_atom_site_calc_flag
_atom_site_refinement_flags
Fe(1) Fe 0.64921(5) 0.13359(3) 0.69162(3) 0.03519(15) Uani 1.0 2 d .
Fe(2) Fe 0.71602(4) 0.18134(3) 0.78778(3) 0.03281(15) Uani 1.0 2 d .
Fe(3) Fe 0.74616(4) 0.03927(3) 0.78118(3) 0.03348(15) Uani 1.0 2 d .
Fe(4) Fe 0.19206(5) 0.56904(3) 0.68899(3) 0.03749(16) Uani 1.0 2 d .
Fe(5) Fe 0.25994(4) 0.61180(3) 0.78448(3) 0.03288(15) Uani 1.0 2 d .
Fe(6) Fe 0.23961(4) 0.46262(3) 0.79408(3) 0.03375(15) Uani 1.0 2 d .
S(1) S 0.74668(8) 0.23510(6) 0.67965(5) 0.0351(3) Uani 1.0 2 d .
S(2) S 0.84856(8) 0.11535(6) 0.80499(5) 0.0367(3) Uani 1.0 2 d .
S(3) S 0.78569(8) 0.06806(6) 0.67325(5) 0.0370(3) Uani 1.0 2 d .
S(4) S 0.30858(7) 0.65590(5) 0.67426(5) 0.0320(3) Uani 1.0 2 d .
S(5) S 0.36231(8) 0.51994(6) 0.81527(6) 0.0394(3) Uani 1.0 2 d .
S(6) S 0.28815(8) 0.47210(6) 0.68771(5) 0.0372(3) Uani 1.0 2 d .
Si(1) Si 0.59090(12) 0.15803(9) 0.56099(7) 0.0535(4) Uani 1.0 2 d .
Si(2) Si 0.45204(10) 0.11262(8) 0.67691(8) 0.0478(4) Uani 1.0 2 d .
Si(3) Si 0.74530(10) 0.31211(7) 0.83288(6) 0.0403(3) Uani 1.0 2 d .
Si(4) Si 0.59844(9) 0.20343(8) 0.90867(6) 0.0424(3) Uani 1.0 2 d .
Si(5) Si 0.82004(11) -0.11151(8) 0.82234(7) 0.0492(4) Uani 1.0 2 d .
Si(6) Si 0.62549(11) -0.08829(8) 0.87238(8) 0.0514(4) Uani 1.0 2 d .
Si(7) Si -0.00544(11) 0.58681(9) 0.66370(10) 0.0618(5) Uani 1.0 2 d .
Si(8) Si 0.14776(12) 0.59511(9) 0.55684(8) 0.0565(5) Uani 1.0 2 d .
Si(9) Si 0.14163(12) 0.69926(10) 0.85966(8) 0.0594(5) Uani 1.0 2 d .
Si(10) Si 0.34255(15) 0.72355(12) 0.83390(8) 0.0798(8) Uani 1.0 2 d .
Si(11) Si 0.27089(10) 0.30120(7) 0.84351(7) 0.0441(4) Uani 1.0 2 d .
Si(12) Si 0.10328(12) 0.35865(9) 0.90082(9) 0.0620(5) Uani 1.0 2 d .
O(1) O 0.6514(2) 0.10191(16) 0.78188(15) 0.0356(7) Uani 1.0 2 d .
O(2) O 0.1721(2) 0.54578(16) 0.77839(15) 0.0381(7) Uani 1.0 2 d .
N(1) N 0.5604(3) 0.1358(2) 0.64083(19) 0.0406(9) Uani 1.0 2 d .
N(2) N 0.6836(3) 0.2336(2) 0.84452(17) 0.0367(8) Uani 1.0 2 d .
N(3) N 0.7298(3) -0.0571(2) 0.82688(19) 0.0398(9) Uani 1.0 2 d .
N(4) N 0.1070(3) 0.5848(3) 0.6354(2) 0.0474(11) Uani 1.0 2 d .
N(5) N 0.2462(3) 0.6796(2) 0.82927(18) 0.0403(9) Uani 1.0 2 d .
N(6) N 0.2014(3) 0.3715(2) 0.84768(18) 0.0389(9) Uani 1.0 2 d .
C(1) C 0.6966(3) 0.3194(3) 0.6617(2) 0.0328(9) Uani 1.0 2 d .
C(2) C 0.7532(4) 0.3794(3) 0.6364(3) 0.0379(10) Uani 1.0 2 d .
C(3) C 0.7183(3) 0.4458(3) 0.6196(3) 0.0374(10) Uani 1.0 2 d .
C(4) C 0.6284(3) 0.4557(3) 0.6266(3) 0.0362(10) Uani 1.0 2 d .
C(5) C 0.5723(4) 0.3948(3) 0.6526(3) 0.0431(11) Uani 1.0 2 d .
C(6) C 0.6057(4) 0.3275(3) 0.6690(3) 0.0424(11) Uani 1.0 2 d .
C(7) C 0.5889(4) 0.5296(3) 0.6094(3) 0.0450(12) Uani 1.0 2 d .
C(8) C 0.5195(5) 0.5315(4) 0.5671(4) 0.0668(17) Uani 1.0 2 d .
C(9) C 0.5418(5) 0.5451(4) 0.6690(4) 0.0657(17) Uani 1.0 2 d .
C(10) C 0.6598(5) 0.5876(3) 0.5747(4) 0.0627(17) Uani 1.0 2 d .
C(11) C 0.8473(4) 0.0878(3) 0.8868(3) 0.0379(10) Uani 1.0 2 d .
C(12) C 0.8184(5) 0.0201(3) 0.9235(3) 0.0539(14) Uani 1.0 2 d .
C(13) C 0.8217(5) -0.0009(3) 0.9863(3) 0.0548(14) Uani 1.0 2 d .
C(14) C 0.8545(4) 0.0443(3) 1.0149(3) 0.0402(11) Uani 1.0 2 d .
C(15) C 0.8848(4) 0.1105(3) 0.9775(3) 0.0461(12) Uani 1.0 2 d .
C(16) C 0.8821(4) 0.1319(3) 0.9146(3) 0.0481(12) Uani 1.0 2 d .
C(17) C 0.8553(4) 0.0198(3) 1.0846(3) 0.0489(12) Uani 1.0 2 d .
C(18) C 0.8702(13) -0.0609(10) 1.1072(9) 0.085(5) Uiso 0.5000 2 d .
C(19) C 0.9123(8) -0.0479(6) 1.1004(5) 0.044(3) Uiso 0.5000 2 d .
C(20) C 0.9289(12) 0.0642(9) 1.0993(8) 0.077(5) Uiso 0.5000 2 d .
C(21) C 0.8918(9) 0.0752(7) 1.1103(6) 0.049(3) Uiso 0.5000 2 d .
C(22) C 0.7591(12) 0.0309(11) 1.1156(9) 0.083(5) Uiso 0.5000 2 d .
C(23) C 0.7581(9) -0.0029(8) 1.1220(6) 0.053(3) Uiso 0.5000 2 d .
C(24) C 0.7549(3) -0.0103(3) 0.6557(2) 0.0347(9) Uani 1.0 2 d .
C(25) C 0.6689(4) -0.0380(3) 0.6700(3) 0.0548(15) Uani 1.0 2 d .
C(26) C 0.6474(4) -0.0979(3) 0.6548(4) 0.0580(16) Uani 1.0 2 d .
C(27) C 0.7110(4) -0.1343(3) 0.6265(2) 0.0393(10) Uani 1.0 2 d .
C(28) C 0.7967(4) -0.1051(3) 0.6116(3) 0.0523(14) Uani 1.0 2 d .
C(29) C 0.8195(4) -0.0447(3) 0.6264(3) 0.0478(12) Uani 1.0 2 d .
C(30) C 0.6870(4) -0.2039(3) 0.6147(3) 0.0472(12) Uani 1.0 2 d .
C(31) C 0.5815(8) -0.2108(7) 0.6142(6) 0.048(3) Uiso 0.5000 2 d .
C(32) C 0.6063(11) -0.1959(9) 0.5853(8) 0.073(4) Uiso 0.5000 2 d .
C(33) C 0.7352(9) -0.2102(7) 0.5541(6) 0.051(3) Uiso 0.5000 2 d .
C(34) C 0.7700(9) -0.2235(7) 0.5683(6) 0.053(3) Uiso 0.5000 2 d .
C(35) C 0.7097(10) -0.2648(7) 0.6707(7) 0.052(4) Uiso 0.5000 2 d .
C(36) C 0.6766(10) -0.2633(7) 0.6747(6) 0.049(3) Uiso 0.5000 2 d .
C(37) C 0.7139(5) 0.1596(6) 0.5369(3) 0.094(3) Uani 1.0 2 d .
C(38) C 0.5424(5) 0.0924(4) 0.5289(3) 0.0686(18) Uani 1.0 2 d .
C(39) C 0.5538(7) 0.2482(4) 0.5212(4) 0.085(3) Uani 1.0 2 d .
C(40) C 0.4228(5) 0.0165(4) 0.6885(4) 0.0631(16) Uani 1.0 2 d .
C(41) C 0.4335(4) 0.1303(4) 0.7535(4) 0.0642(17) Uani 1.0 2 d .
C(42) C 0.3691(5) 0.1653(5) 0.6331(4) 0.080(3) Uani 1.0 2 d .
C(43) C 0.8544(4) 0.3142(3) 0.7809(3) 0.0455(12) Uani 1.0 2 d .
C(44) C 0.7740(4) 0.3207(4) 0.9071(3) 0.0516(13) Uani 1.0 2 d .
C(45) C 0.6834(5) 0.3909(3) 0.7967(3) 0.0531(14) Uani 1.0 2 d .
C(46) C 0.6440(4) 0.1517(4) 0.9785(3) 0.0600(16) Uani 1.0 2 d .
C(47) C 0.5365(4) 0.2796(4) 0.9270(3) 0.0576(15) Uani 1.0 2 d .
C(48) C 0.5158(4) 0.1462(4) 0.8913(3) 0.0587(15) Uani 1.0 2 d .
C(49) C 0.8001(6) -0.1787(4) 0.7814(4) 0.074(2) Uani 1.0 2 d .
C(50) C 0.9226(4) -0.0552(4) 0.7791(3) 0.0628(17) Uani 1.0 2 d .
C(51) C 0.8447(5) -0.1605(4) 0.9002(3) 0.0643(17) Uani 1.0 2 d .
C(52) C 0.5292(10) -0.0452(8) 0.8378(7) 0.057(4) Uiso 0.5000 2 d .
C(53) C 0.5351(10) -0.0612(8) 0.8249(7) 0.054(4) Uiso 0.5000 2 d .
C(54) C 0.6099(11) -0.1889(9) 0.8872(9) 0.072(4) Uiso 0.5000 2 d .
C(55) C 0.6107(11) -0.1843(9) 0.9136(8) 0.068(4) Uiso 0.5000 2 d .
C(56) C 0.6193(11) -0.0725(10) 0.9505(8) 0.073(4) Uiso 0.5000 2 d .
C(57) C 0.6026(9) -0.0430(8) 0.9395(6) 0.052(3) Uiso 0.5000 2 d .
C(58) C 0.2650(3) 0.7432(3) 0.6542(2) 0.0338(9) Uani 1.0 2 d .
C(59) C 0.3204(4) 0.8005(3) 0.6451(4) 0.0595(16) Uani 1.0 2 d .
C(60) C 0.2899(5) 0.8679(3) 0.6295(4) 0.069(2) Uani 1.0 2 d .
C(61) C 0.2030(4) 0.8816(3) 0.6194(3) 0.0469(12) Uani 1.0 2 d .
C(62) C 0.1485(4) 0.8231(3) 0.6273(3) 0.0516(13) Uani 1.0 2 d .
C(63) C 0.1787(4) 0.7543(3) 0.6442(3) 0.0482(13) Uani 1.0 2 d .
C(64) C 0.1699(5) 0.9583(3) 0.6034(4) 0.071(2) Uani 1.0 2 d .
C(65) C 0.113(2) 0.9700(15) 0.6517(14) 0.111(8) Uiso 0.4000 2 d .
C(66) C 0.1660(8) 0.9828(7) 0.6669(6) 0.066(3) Uiso 0.6000 2 d .
C(67) C 0.2390(12) 1.0136(10) 0.5688(9) 0.053(5) Uiso 0.4000 2 d .
C(68) C 0.2443(11) 1.0068(9) 0.5500(8) 0.074(5) Uiso 0.6000 2 d .
C(69) C 0.0948(12) 0.9604(9) 0.5518(9) 0.062(4) Uiso 0.4000 2 d .
C(70) C 0.0799(10) 0.9641(8) 0.5900(7) 0.083(4) Uiso 0.6000 2 d .
C(71) C 0.3452(5) 0.4930(3) 0.8983(3) 0.0509(13) Uani 1.0 2 d .
C(72) C 0.2817(6) 0.5185(4) 0.9343(3) 0.0737(19) Uani 1.0 2 d .
C(73) C 0.2736(6) 0.4983(4) 0.9981(3) 0.081(2) Uani 1.0 2 d .
C(74) C 0.3293(7) 0.4495(4) 1.0285(3) 0.0767(19) Uani 1.0 2 d .
C(75) C 0.3876(8) 0.4210(5) 0.9922(4) 0.104(3) Uani 1.0 2 d .
C(76) C 0.3980(7) 0.4430(5) 0.9270(4) 0.092(3) Uani 1.0 2 d .
C(77) C 0.3151(9) 0.4237(5) 1.1011(4) 0.115(5) Uani 1.0 2 d .
C(78) C 0.2231(13) 0.3666(11) 1.1237(9) 0.094(5) Uiso 0.5000 2 d .
C(79) C 0.3343(17) 0.3528(13) 1.1263(12) 0.118(7) Uiso 0.5000 2 d .
C(80) C 0.3948(14) 0.3794(12) 1.1215(10) 0.100(6) Uiso 0.5000 2 d .
C(81) C 0.4030(14) 0.4748(11) 1.1133(9) 0.095(6) Uiso 0.5000 2 d .
C(82) C 0.3130(18) 0.4810(14) 1.1263(12) 0.124(8) Uiso 0.5000 2 d .
C(83) C 0.2409(13) 0.4673(10) 1.1321(9) 0.087(5) Uiso 0.5000 2 d .
C(84) C 0.2252(4) 0.4056(3) 0.6723(2) 0.0356(10) Uani 1.0 2 d .
C(85) C 0.1376(4) 0.3879(3) 0.6993(3) 0.0429(11) Uani 1.0 2 d .
C(86) C 0.0914(4) 0.3338(3) 0.6873(3) 0.0445(12) Uani 1.0 2 d .
C(87) C 0.1317(4) 0.2964(3) 0.6481(3) 0.0420(11) Uani 1.0 2 d .
C(88) C 0.2189(4) 0.3168(3) 0.6194(3) 0.0473(12) Uani 1.0 2 d .
C(89) C 0.2658(4) 0.3709(3) 0.6311(3) 0.0425(11) Uani 1.0 2 d .
C(90) C 0.0808(4) 0.2332(4) 0.6401(3) 0.0552(15) Uani 1.0 2 d .
C(91) C 0.0822(6) 0.1690(4) 0.6977(4) 0.080(3) Uani 1.0 2 d .
C(92) C 0.1252(4) 0.2125(4) 0.5826(3) 0.0619(17) Uani 1.0 2 d .
C(93) C -0.0149(5) 0.2505(6) 0.6348(5) 0.105(4) Uani 1.0 2 d .
C(94) C -0.0393(12) 0.5280(9) 0.7567(8) 0.043(4) Uiso 0.3000 2 d .
C(95) C -0.0226(9) 0.6162(7) 0.7283(6) 0.086(4) Uiso 0.7000 2 d .
C(96) C -0.0433(15) 0.6807(12) 0.6774(10) 0.060(5) Uiso 0.3000 2 d .
C(97) C -0.0635(10) 0.6497(8) 0.5991(7) 0.100(4) Uiso 0.7000 2 d .
C(98) C -0.0912(17) 0.5550(14) 0.6325(12) 0.071(6) Uiso 0.3000 2 d .
C(99) C -0.0606(10) 0.4983(8) 0.6751(7) 0.099(4) Uiso 0.7000 2 d .
C(100) C 0.2624(8) 0.6075(7) 0.5409(6) 0.051(3) Uiso 0.5000 2 d .
C(101) C 0.2768(7) 0.5758(6) 0.5401(5) 0.039(2) Uiso 0.5000 2 d .
C(102) C 0.1080(10) 0.5089(8) 0.5392(7) 0.060(4) Uiso 0.5000 2 d .
C(103) C 0.0921(9) 0.5362(7) 0.5243(6) 0.051(3) Uiso 0.5000 2 d .
C(104) C 0.0920(14) 0.6787(10) 0.5131(9) 0.090(5) Uiso 0.5000 2 d .
C(105) C 0.1471(11) 0.6889(8) 0.5054(7) 0.070(4) Uiso 0.5000 2 d .
C(106) C 0.0651(8) 0.6110(7) 0.8857(6) 0.051(3) Uiso 0.5000 2 d .
C(107) C 0.0566(11) 0.6408(9) 0.8622(8) 0.074(4) Uiso 0.5000 2 d .
C(108) C 0.0799(13) 0.7674(10) 0.8060(9) 0.086(5) Uiso 0.5000 2 d .
C(109) C 0.1191(10) 0.7923(8) 0.7998(7) 0.064(4) Uiso 0.5000 2 d .
C(110) C 0.1242(11) 0.7243(8) 0.9325(7) 0.055(4) Uiso 0.5000 2 d .
C(111) C 0.1486(9) 0.7168(7) 0.9368(6) 0.040(3) Uiso 0.5000 2 d .
C(112) C 0.2985(14) 0.8340(11) 0.7944(10) 0.079(5) Uiso 0.4000 2 d .
C(113) C 0.3421(8) 0.8174(6) 0.8160(6) 0.060(3) Uiso 0.6000 2 d .
C(114) C 0.3584(12) 0.7212(11) 0.9084(9) 0.067(5) Uiso 0.4000 2 d .
C(115) C 0.3765(7) 0.6825(6) 0.9172(5) 0.051(2) Uiso 0.6000 2 d .
C(116) C 0.4498(7) 0.6952(6) 0.7856(5) 0.043(2) Uiso 0.6000 2 d .
C(117) C 0.4299(11) 0.7218(9) 0.7762(7) 0.050(4) Uiso 0.4000 2 d .
C(118) C 0.2259(5) 0.2398(3) 0.8052(4) 0.0625(16) Uani 1.0 2 d .
C(119) C 0.2861(5) 0.2472(4) 0.9233(3) 0.075(2) Uani 1.0 2 d .
C(120) C 0.3832(4) 0.3336(3) 0.7975(3) 0.0519(13) Uani 1.0 2 d .
C(121) C 0.0592(16) 0.2638(13) 0.9208(11) 0.054(6) Uiso 0.3000 2 d .
C(122) C 0.0379(6) 0.2763(5) 0.9063(5) 0.047(2) Uiso 0.7000 2 d .
C(123) C 0.0172(7) 0.4289(6) 0.8625(5) 0.065(3) Uiso 0.7000 2 d .
C(124) C 0.0358(14) 0.4295(11) 0.8989(10) 0.057(5) Uiso 0.3000 2 d .
C(125) C 0.1175(9) 0.3698(7) 0.9745(6) 0.085(4) Uiso 0.7000 2 d .
C(126) C 0.1461(13) 0.3351(10) 0.9891(9) 0.046(4) Uiso 0.3000 2 d .
H(2) H 0.8159 0.3746 0.6308 0.0454 Uiso 1.0 2 calc R
H(3) H 0.7580 0.4861 0.6025 0.0449 Uiso 1.0 2 calc R
H(5) H 0.5097 0.3999 0.6593 0.0517 Uiso 1.0 2 calc R
H(6) H 0.5661 0.2870 0.6851 0.0509 Uiso 1.0 2 calc R
H(8A) H 0.5486 0.5227 0.5286 0.0801 Uiso 1.0 2 calc R
H(8B) H 0.4931 0.5781 0.5576 0.0801 Uiso 1.0 2 calc R
H(8C) H 0.4727 0.4948 0.5882 0.0801 Uiso 1.0 2 calc R
H(9A) H 0.5136 0.5909 0.6583 0.0788 Uiso 1.0 2 calc R
H(9B) H 0.5856 0.5464 0.6956 0.0788 Uiso 1.0 2 calc R
H(9C) H 0.4962 0.5076 0.6911 0.0788 Uiso 1.0 2 calc R
H(10A) H 0.6884 0.5780 0.5364 0.0752 Uiso 1.0 2 calc R
H(10B) H 0.7046 0.5883 0.6007 0.0752 Uiso 1.0 2 calc R
H(10C) H 0.6320 0.6336 0.5647 0.0752 Uiso 1.0 2 calc R
H(11A) H 0.2194 0.2663 0.7628 0.0750 Uiso 1.0 2 calc R
H(11B) H 0.1676 0.2196 0.8286 0.0750 Uiso 1.0 2 calc R
H(11C) H 0.2671 0.2015 0.8040 0.0750 Uiso 1.0 2 calc R
H(11D) H 0.2281 0.2280 0.9478 0.0905 Uiso 1.0 2 calc R
H(11E) H 0.3131 0.2774 0.9434 0.0905 Uiso 1.0 2 calc R
H(11F) H 0.3251 0.2081 0.9202 0.0905 Uiso 1.0 2 calc R
H(12) H 0.7960 -0.0124 0.9053 0.0647 Uiso 1.0 2 calc R
H(12A) H 0.4113 0.3639 0.8169 0.0622 Uiso 1.0 2 calc R
H(12B) H 0.3769 0.3608 0.7553 0.0622 Uiso 1.0 2 calc R
H(12C) H 0.4203 0.2929 0.7960 0.0622 Uiso 1.0 2 calc R
H(13) H 0.8009 -0.0474 1.0104 0.0658 Uiso 1.0 2 calc R
H(15) H 0.9084 0.1428 0.9953 0.0554 Uiso 1.0 2 calc R
H(16) H 0.9046 0.1780 0.8903 0.0578 Uiso 1.0 2 calc R
H(25) H 0.6236 -0.0156 0.6907 0.0657 Uiso 1.0 2 calc R
H(26) H 0.5871 -0.1148 0.6641 0.0696 Uiso 1.0 2 calc R
H(28) H 0.8419 -0.1272 0.5904 0.0628 Uiso 1.0 2 calc R
H(29) H 0.8796 -0.0270 0.6165 0.0573 Uiso 1.0 2 calc R
H(37A) H 0.7360 0.1126 0.5545 0.1131 Uiso 1.0 2 calc R
H(37B) H 0.7419 0.1945 0.5517 0.1131 Uiso 1.0 2 calc R
H(37C) H 0.7284 0.1726 0.4916 0.1131 Uiso 1.0 2 calc R
H(38A) H 0.4773 0.0915 0.5389 0.0824 Uiso 1.0 2 calc R
H(38B) H 0.5637 0.0452 0.5471 0.0824 Uiso 1.0 2 calc R
H(38C) H 0.5609 0.1062 0.4838 0.0824 Uiso 1.0 2 calc R
H(39A) H 0.5808 0.2840 0.5357 0.1020 Uiso 1.0 2 calc R
H(39B) H 0.4888 0.2493 0.5308 0.1020 Uiso 1.0 2 calc R
H(39C) H 0.5726 0.2585 0.4764 0.1020 Uiso 1.0 2 calc R
H(40A) H 0.4620 -0.0134 0.7143 0.0757 Uiso 1.0 2 calc R
H(40B) H 0.4306 0.0071 0.6482 0.0757 Uiso 1.0 2 calc R
H(40C) H 0.3607 0.0059 0.7090 0.0757 Uiso 1.0 2 calc R
H(41A) H 0.4449 0.1809 0.7477 0.0770 Uiso 1.0 2 calc R
H(41B) H 0.4742 0.1024 0.7793 0.0770 Uiso 1.0 2 calc R
H(41C) H 0.3718 0.1169 0.7739 0.0770 Uiso 1.0 2 calc R
H(42A) H 0.3757 0.1579 0.5921 0.0957 Uiso 1.0 2 calc R
H(42B) H 0.3793 0.2158 0.6286 0.0957 Uiso 1.0 2 calc R
H(42C) H 0.3088 0.1500 0.6557 0.0957 Uiso 1.0 2 calc R
H(43A) H 0.8437 0.3110 0.7407 0.0547 Uiso 1.0 2 calc R
H(43B) H 0.8891 0.2741 0.7996 0.0547 Uiso 1.0 2 calc R
H(43C) H 0.8875 0.3587 0.7751 0.0547 Uiso 1.0 2 calc R
H(44A) H 0.8093 0.2807 0.9250 0.0619 Uiso 1.0 2 calc R
H(44B) H 0.7190 0.3208 0.9362 0.0619 Uiso 1.0 2 calc R
H(44C) H 0.8085 0.3652 0.8988 0.0619 Uiso 1.0 2 calc R
H(45A) H 0.6267 0.3919 0.8238 0.0637 Uiso 1.0 2 calc R
H(45B) H 0.6717 0.3880 0.7566 0.0637 Uiso 1.0 2 calc R
H(45C) H 0.7191 0.4343 0.7906 0.0637 Uiso 1.0 2 calc R
H(46A) H 0.6865 0.1818 0.9885 0.0720 Uiso 1.0 2 calc R
H(46B) H 0.6743 0.1105 0.9700 0.0720 Uiso 1.0 2 calc R
H(46C) H 0.5952 0.1355 1.0136 0.0720 Uiso 1.0 2 calc R
H(47A) H 0.5099 0.3058 0.8913 0.0691 Uiso 1.0 2 calc R
H(47B) H 0.5779 0.3113 0.9363 0.0691 Uiso 1.0 2 calc R
H(47C) H 0.4895 0.2615 0.9629 0.0691 Uiso 1.0 2 calc R
H(48A) H 0.5454 0.1053 0.8818 0.0704 Uiso 1.0 2 calc R
H(48B) H 0.4899 0.1735 0.8557 0.0704 Uiso 1.0 2 calc R
H(48C) H 0.4685 0.1295 0.9274 0.0704 Uiso 1.0 2 calc R
H(49A) H 0.7908 -0.1542 0.7393 0.0882 Uiso 1.0 2 calc R
H(49B) H 0.7472 -0.2086 0.8040 0.0882 Uiso 1.0 2 calc R
H(49C) H 0.8519 -0.2084 0.7797 0.0882 Uiso 1.0 2 calc R
H(50A) H 0.9347 -0.0212 0.8010 0.0753 Uiso 1.0 2 calc R
H(50B) H 0.9130 -0.0295 0.7372 0.0753 Uiso 1.0 2 calc R
H(50C) H 0.9735 -0.0857 0.7764 0.0753 Uiso 1.0 2 calc R
H(51A) H 0.7926 -0.1904 0.9244 0.0772 Uiso 1.0 2 calc R
H(51B) H 0.8587 -0.1265 0.9216 0.0772 Uiso 1.0 2 calc R
H(51C) H 0.8957 -0.1903 0.8955 0.0772 Uiso 1.0 2 calc R
H(59) H 0.3809 0.7936 0.6497 0.0714 Uiso 1.0 2 calc R
H(60) H 0.3295 0.9066 0.6253 0.0832 Uiso 1.0 2 calc R
H(62) H 0.0886 0.8299 0.6210 0.0619 Uiso 1.0 2 calc R
H(63) H 0.1396 0.7151 0.6490 0.0578 Uiso 1.0 2 calc R
H(72) H 0.2414 0.5512 0.9151 0.0884 Uiso 1.0 2 calc R
H(73) H 0.2289 0.5183 1.0216 0.0974 Uiso 1.0 2 calc R
H(75) H 0.4235 0.3844 1.0114 0.1243 Uiso 1.0 2 calc R
H(76) H 0.4419 0.4227 0.9033 0.1110 Uiso 1.0 2 calc R
H(85) H 0.1083 0.4127 0.7264 0.0514 Uiso 1.0 2 calc R
H(86) H 0.0311 0.3224 0.7066 0.0534 Uiso 1.0 2 calc R
H(88) H 0.2476 0.2933 0.5910 0.0568 Uiso 1.0 2 calc R
H(89) H 0.3254 0.3837 0.6108 0.0510 Uiso 1.0 2 calc R
H(91A) H 0.0507 0.1281 0.6931 0.0964 Uiso 1.0 2 calc R
H(91B) H 0.0527 0.1807 0.7347 0.0964 Uiso 1.0 2 calc R
H(91C) H 0.1440 0.1573 0.7017 0.0964 Uiso 1.0 2 calc R
H(92A) H 0.1239 0.2522 0.5455 0.0743 Uiso 1.0 2 calc R
H(92B) H 0.0930 0.1712 0.5796 0.0743 Uiso 1.0 2 calc R
H(92C) H 0.1872 0.2007 0.5862 0.0743 Uiso 1.0 2 calc R
H(93A) H -0.0465 0.2090 0.6316 0.1256 Uiso 1.0 2 calc R
H(93B) H -0.0167 0.2904 0.5978 0.1256 Uiso 1.0 2 calc R
H(93C) H -0.0435 0.2633 0.6716 0.1256 Uiso 1.0 2 calc R

loop_
_atom_site_aniso_label
_atom_site_aniso_U_11
_atom_site_aniso_U_22
_atom_site_aniso_U_33
_atom_site_aniso_U_12
_atom_site_aniso_U_13
_atom_site_aniso_U_23
Fe(1) 0.0426(4) 0.0311(3) 0.0364(4) 0.0050(3) -0.0135(3) -0.0131(3)
Fe(2) 0.0390(4) 0.0309(3) 0.0311(3) 0.0013(3) -0.0083(3) -0.0117(3)
Fe(3) 0.0375(4) 0.0305(3) 0.0355(4) 0.0038(3) -0.0103(3) -0.0121(3)
Fe(4) 0.0495(4) 0.0289(3) 0.0385(4) -0.0001(3) -0.0187(3) -0.0103(3)
Fe(5) 0.0437(4) 0.0273(3) 0.0311(3) 0.0003(3) -0.0109(3) -0.0113(3)
Fe(6) 0.0431(4) 0.0281(3) 0.0328(4) 0.0043(3) -0.0101(3) -0.0111(3)
S(1) 0.0424(6) 0.0314(5) 0.0332(6) 0.0017(5) -0.0087(5) -0.0110(5)
S(2) 0.0378(6) 0.0371(6) 0.0368(6) -0.0002(5) -0.0098(5) -0.0113(5)
S(3) 0.0403(6) 0.0354(6) 0.0389(6) 0.0041(5) -0.0075(5) -0.0163(5)
S(4) 0.0378(6) 0.0283(5) 0.0316(5) 0.0015(4) -0.0083(4) -0.0099(4)
S(5) 0.0413(6) 0.0401(6) 0.0413(6) 0.0068(5) -0.0148(5) -0.0148(5)
S(6) 0.0473(7) 0.0330(6) 0.0334(6) 0.0004(5) -0.0081(5) -0.0121(5)
Si(1) 0.0605(10) 0.0591(10) 0.0409(8) -0.0086(8) -0.0189(7) -0.0085(7)
Si(2) 0.0405(8) 0.0450(8) 0.0608(9) 0.0062(6) -0.0156(7) -0.0160(7)
Si(3) 0.0534(8) 0.0373(7) 0.0364(7) 0.0031(6) -0.0121(6) -0.0180(6)
Si(4) 0.0425(8) 0.0506(8) 0.0342(7) 0.0094(6) -0.0066(6) -0.0125(6)
Si(5) 0.0587(9) 0.0432(8) 0.0457(8) 0.0185(7) -0.0148(7) -0.0099(7)
Si(6) 0.0503(9) 0.0403(8) 0.0562(9) -0.0094(7) -0.0176(7) 0.0026(7)
Si(7) 0.0443(9) 0.0521(9) 0.0882(13) -0.0035(7) -0.0273(9) -0.0100(9)
Si(8) 0.0728(11) 0.0554(9) 0.0457(9) -0.0086(8) -0.0310(8) -0.0094(7)
Si(9) 0.0681(11) 0.0746(12) 0.0535(9) 0.0287(9) -0.0213(8) -0.0417(9)
Si(10) 0.1009(15) 0.0946(15) 0.0487(9) -0.0618(13) 0.0196(10) -0.0439(10)
Si(11) 0.0520(8) 0.0336(7) 0.0418(8) 0.0068(6) -0.0078(6) -0.0034(6)
Si(12) 0.0588(10) 0.0517(9) 0.0749(12) -0.0213(8) 0.0243(9) -0.0366(9)
O(1) 0.0382(17) 0.0318(16) 0.0390(17) 0.0024(13) -0.0103(14) -0.0118(13)
O(2) 0.0360(17) 0.0311(16) 0.0450(18) 0.0040(13) -0.0055(14) -0.0085(14)
N(1) 0.043(3) 0.038(2) 0.041(3) 0.0026(17) -0.0137(18) -0.0091(17)
N(2) 0.040(2) 0.041(2) 0.0322(19) 0.0073(16) -0.0081(16) -0.0150(16)
N(3) 0.051(3) 0.0318(19) 0.040(2) 0.0041(17) -0.0155(18) -0.0109(17)
N(4) 0.054(3) 0.042(3) 0.051(3) -0.0048(19) -0.023(2) -0.012(2)
N(5) 0.057(3) 0.034(2) 0.0317(19) -0.0027(18) -0.0092(18) -0.0118(16)
N(6) 0.045(3) 0.035(2) 0.038(2) -0.0032(17) -0.0047(17) -0.0150(17)
C(1) 0.041(3) 0.030(2) 0.031(2) 0.0010(17) -0.0103(18) -0.0121(17)
C(2) 0.036(3) 0.036(3) 0.045(3) -0.0023(18) -0.0050(19) -0.018(2)
C(3) 0.039(3) 0.032(3) 0.043(3) -0.0025(18) -0.0059(19) -0.0146(19)
C(4) 0.042(3) 0.030(2) 0.039(3) 0.0011(18) -0.0078(19) -0.0131(18)
C(5) 0.036(3) 0.037(3) 0.056(3) 0.0012(19) -0.008(3) -0.014(3)
C(6) 0.042(3) 0.037(3) 0.048(3) -0.005(2) -0.006(2) -0.012(2)
C(7) 0.048(3) 0.033(3) 0.057(3) 0.006(2) -0.009(3) -0.017(3)
C(8) 0.068(4) 0.056(4) 0.080(5) 0.006(3) -0.034(4) -0.013(4)
C(9) 0.077(5) 0.050(4) 0.076(5) 0.020(3) -0.012(4) -0.029(4)
C(10) 0.065(4) 0.032(3) 0.086(5) 0.001(3) -0.012(4) -0.010(3)
C(11) 0.042(3) 0.033(3) 0.041(3) 0.0025(19) -0.013(2) -0.0116(19)
C(12) 0.072(4) 0.041(3) 0.051(3) -0.015(3) -0.014(3) -0.013(3)
C(13) 0.078(4) 0.041(3) 0.045(3) -0.011(3) -0.016(3) -0.009(3)
C(14) 0.046(3) 0.034(3) 0.045(3) 0.007(2) -0.017(2) -0.014(2)
C(15) 0.054(3) 0.041(3) 0.048(3) -0.003(3) -0.019(3) -0.013(3)
C(16) 0.059(4) 0.038(3) 0.050(3) -0.006(3) -0.020(3) -0.010(3)
C(17) 0.064(4) 0.044(3) 0.043(3) 0.008(3) -0.014(3) -0.015(3)
C(24) 0.042(3) 0.031(2) 0.034(3) 0.0062(18) -0.0082(18) -0.0121(18)
C(25) 0.041(3) 0.053(4) 0.080(4) 0.006(3) -0.003(3) -0.039(3)
C(26) 0.043(3) 0.053(4) 0.089(5) -0.000(3) -0.002(3) -0.043(4)
C(27) 0.054(3) 0.034(3) 0.033(3) 0.009(2) -0.012(2) -0.0125(19)
C(28) 0.054(4) 0.044(3) 0.064(4) 0.011(3) -0.002(3) -0.029(3)
C(29) 0.039(3) 0.048(3) 0.059(4) 0.007(3) -0.002(3) -0.024(3)
C(30) 0.069(4) 0.034(3) 0.043(3) 0.001(3) -0.011(3) -0.017(2)
C(37) 0.068(5) 0.175(10) 0.036(4) -0.028(5) -0.007(3) -0.024(5)
C(38) 0.089(5) 0.071(5) 0.055(4) -0.003(4) -0.028(4) -0.024(4)
C(39) 0.125(7) 0.058(4) 0.060(4) -0.021(5) -0.027(5) 0.010(4)
C(40) 0.059(4) 0.053(4) 0.075(5) -0.008(3) -0.013(3) -0.014(3)
C(41) 0.045(4) 0.077(5) 0.074(5) 0.012(3) -0.003(3) -0.031(4)
C(42) 0.059(4) 0.082(5) 0.097(6) 0.020(4) -0.029(4) -0.016(5)
C(43) 0.055(3) 0.043(3) 0.043(3) -0.008(3) -0.010(3) -0.019(3)
C(44) 0.062(4) 0.059(4) 0.041(3) 0.003(3) -0.014(3) -0.023(3)
C(45) 0.080(4) 0.040(3) 0.046(3) 0.010(3) -0.020(3) -0.019(3)
C(46) 0.056(4) 0.076(5) 0.040(3) 0.013(3) -0.006(3) -0.005(3)
C(47) 0.052(4) 0.076(4) 0.056(4) 0.014(3) -0.010(3) -0.035(3)
C(48) 0.051(4) 0.064(4) 0.060(4) -0.004(3) 0.004(3) -0.023(3)
C(49) 0.118(7) 0.050(4) 0.060(4) 0.024(4) -0.020(4) -0.026(3)
C(50) 0.053(4) 0.071(4) 0.059(4) 0.032(3) -0.015(3) -0.009(3)
C(51) 0.074(5) 0.061(4) 0.060(4) 0.019(4) -0.026(4) -0.012(3)
C(58) 0.041(3) 0.029(2) 0.029(2) 0.0024(17) -0.0060(18) -0.0057(17)
C(59) 0.044(3) 0.035(3) 0.100(5) 0.001(3) -0.017(3) -0.018(3)
C(60) 0.053(4) 0.034(3) 0.113(6) -0.005(3) -0.007(4) -0.013(4)
C(61) 0.052(3) 0.030(3) 0.053(3) 0.006(2) -0.007(3) -0.006(3)
C(62) 0.048(3) 0.040(3) 0.065(4) 0.008(3) -0.015(3) -0.009(3)
C(63) 0.044(3) 0.034(3) 0.064(4) 0.001(2) -0.015(3) -0.008(3)
C(64) 0.071(5) 0.036(3) 0.090(5) 0.015(3) 0.000(4) -0.002(3)
C(71) 0.077(4) 0.043(3) 0.047(3) 0.021(3) -0.035(3) -0.023(3)
C(72) 0.096(5) 0.071(4) 0.045(3) 0.038(4) -0.014(3) -0.001(3)
C(73) 0.124(5) 0.068(4) 0.044(3) 0.037(4) -0.014(4) -0.005(3)
C(74) 0.147(6) 0.048(3) 0.050(3) 0.036(4) -0.049(4) -0.022(3)
C(75) 0.164(6) 0.095(5) 0.063(4) 0.081(5) -0.051(4) -0.025(4)
C(76) 0.143(6) 0.087(5) 0.062(4) 0.075(4) -0.043(4) -0.031(4)
C(77) 0.237(13) 0.081(6) 0.053(4) 0.072(7) -0.074(6) -0.037(4)
C(84) 0.045(3) 0.032(3) 0.033(3) 0.0050(18) -0.0082(19) -0.0120(18)
C(85) 0.050(3) 0.044(3) 0.045(3) 0.009(3) -0.007(3) -0.028(3)
C(86) 0.038(3) 0.051(3) 0.053(3) 0.003(2) -0.003(3) -0.031(3)
C(87) 0.044(3) 0.044(3) 0.048(3) 0.007(2) -0.008(2) -0.028(3)
C(88) 0.044(3) 0.051(3) 0.057(4) 0.005(3) -0.003(3) -0.034(3)
C(89) 0.043(3) 0.043(3) 0.048(3) 0.003(2) -0.003(2) -0.026(3)
C(90) 0.042(3) 0.066(4) 0.075(4) 0.003(3) -0.005(3) -0.051(4)
C(91) 0.103(6) 0.061(4) 0.076(5) -0.034(4) 0.019(4) -0.036(4)
C(92) 0.059(4) 0.075(4) 0.074(4) 0.002(3) -0.007(3) -0.058(4)
C(93) 0.053(4) 0.142(8) 0.179(10) 0.012(5) -0.034(5) -0.133(8)
C(118) 0.079(5) 0.038(3) 0.072(4) 0.006(3) -0.004(4) -0.023(3)
C(119) 0.073(5) 0.080(5) 0.052(4) 0.009(4) -0.009(4) 0.012(4)
C(120) 0.050(3) 0.045(3) 0.054(4) 0.015(3) -0.003(3) -0.009(3)

loop_
_atom_type_symbol
_atom_type_description
_atom_type_scat_dispersion_real
_atom_type_scat_dispersion_imag
_atom_type_scat_source
C C 0.0033 0.0016
;
International Tables for Crystallography
(1992, Vol. C, Tables 4.2.6.8 and 6.1.1.4)
;
H H 0.0000 0.0000
;
International Tables for Crystallography
(1992, Vol. C, Table 6.1.1.4)
;
N N 0.0061 0.0033
;
International Tables for Crystallography
(1992, Vol. C, Tables 4.2.6.8 and 6.1.1.4)
;
O O 0.0106 0.0060
;
International Tables for Crystallography
(1992, Vol. C, Tables 4.2.6.8 and 6.1.1.4)
;
Fe Fe 0.3463 0.8444
;
International Tables for Crystallography
(1992, Vol. C, Tables 4.2.6.8 and 6.1.1.4)
;
S S 0.1246 0.1234
;
International Tables for Crystallography
(1992, Vol. C, Tables 4.2.6.8 and 6.1.1.4)
;
Si Si 0.0817 0.0704
;
International Tables for Crystallography
(1992, Vol. C, Tables 4.2.6.8 and 6.1.1.4)
;

loop_
_geom_angle_atom_site_label_1
_geom_angle_atom_site_label_2
_geom_angle_atom_site_label_3
_geom_angle
_geom_angle_publ_flag
S(1) Fe(1) S(3) 87.08(5) yes
S(1) Fe(1) O(1) 90.37(11) yes
S(1) Fe(1) N(1) 122.88(12) yes
S(3) Fe(1) O(1) 89.88(10) yes
S(3) Fe(1) N(1) 118.18(14) yes
O(1) Fe(1) N(1) 135.20(15) yes
S(1) Fe(2) S(2) 101.56(5) yes
S(1) Fe(2) O(1) 94.28(11) yes
S(1) Fe(2) N(2) 122.53(12) yes
S(2) Fe(2) O(1) 93.25(11) yes
S(2) Fe(2) N(2) 112.85(14) yes
O(1) Fe(2) N(2) 126.38(16) yes
S(2) Fe(3) S(3) 101.23(5) yes
S(2) Fe(3) O(1) 94.06(12) yes
S(2) Fe(3) N(3) 120.54(15) yes
S(3) Fe(3) O(1) 96.37(11) yes
S(3) Fe(3) N(3) 118.41(15) yes
O(1) Fe(3) N(3) 120.94(16) yes
S(4) Fe(4) S(6) 95.88(5) yes
S(4) Fe(4) O(2) 94.44(11) yes
S(4) Fe(4) N(4) 120.46(13) yes
S(6) Fe(4) O(2) 93.12(10) yes
S(6) Fe(4) N(4) 116.79(16) yes
O(2) Fe(4) N(4) 128.60(17) yes
S(4) Fe(5) S(5) 102.68(5) yes
S(4) Fe(5) O(2) 94.23(11) yes
S(4) Fe(5) N(5) 117.02(11) yes
S(5) Fe(5) O(2) 92.60(10) yes
S(5) Fe(5) N(5) 116.29(14) yes
O(2) Fe(5) N(5) 128.61(17) yes
S(5) Fe(6) S(6) 100.52(5) yes
S(5) Fe(6) O(2) 93.91(12) yes
S(5) Fe(6) N(6) 117.50(15) yes
S(6) Fe(6) O(2) 94.63(11) yes
S(6) Fe(6) N(6) 117.23(15) yes
O(2) Fe(6) N(6) 127.34(16) yes
Fe(1) S(1) Fe(2) 76.08(4) yes
Fe(1) S(1) C(1) 115.62(17) yes
Fe(2) S(1) C(1) 109.28(16) yes
Fe(2) S(2) Fe(3) 73.22(5) yes
Fe(2) S(2) C(11) 106.90(17) yes
Fe(3) S(2) C(11) 108.59(17) yes
Fe(1) S(3) Fe(3) 74.83(4) yes
Fe(1) S(3) C(24) 108.30(16) yes
Fe(3) S(3) C(24) 103.88(15) yes
Fe(4) S(4) Fe(5) 74.15(4) yes
Fe(4) S(4) C(58) 109.67(16) yes
Fe(5) S(4) C(58) 103.74(15) yes
Fe(5) S(5) Fe(6) 74.62(5) yes
Fe(5) S(5) C(71) 106.9(2) yes
Fe(6) S(5) C(71) 102.6(2) yes
Fe(4) S(6) Fe(6) 74.47(5) yes
Fe(4) S(6) C(84) 106.77(17) yes
Fe(6) S(6) C(84) 105.57(15) yes
N(1) Si(1) C(37) 112.0(3) yes
N(1) Si(1) C(38) 111.3(3) yes
N(1) Si(1) C(39) 112.3(3) yes
C(37) Si(1) C(38) 106.8(5) yes
C(37) Si(1) C(39) 106.4(4) yes
C(38) Si(1) C(39) 107.8(4) yes
N(1) Si(2) C(40) 112.4(3) yes
N(1) Si(2) C(41) 109.8(3) yes
N(1) Si(2) C(42) 112.9(3) yes
C(40) Si(2) C(41) 108.9(4) yes
C(40) Si(2) C(42) 106.7(4) yes
C(41) Si(2) C(42) 105.8(4) yes
N(2) Si(3) C(43) 111.1(3) yes
N(2) Si(3) C(44) 111.8(3) yes
N(2) Si(3) C(45) 110.8(3) yes
C(43) Si(3) C(44) 105.6(3) yes
C(43) Si(3) C(45) 107.9(3) yes
C(44) Si(3) C(45) 109.3(3) yes
N(2) Si(4) C(46) 111.2(3) yes
N(2) Si(4) C(47) 111.0(3) yes
N(2) Si(4) C(48) 109.9(3) yes
C(46) Si(4) C(47) 108.8(3) yes
C(46) Si(4) C(48) 109.0(3) yes
C(47) Si(4) C(48) 106.8(3) yes
N(3) Si(5) C(49) 111.5(4) yes
N(3) Si(5) C(50) 109.3(3) yes
N(3) Si(5) C(51) 112.2(3) yes
C(49) Si(5) C(50) 109.0(4) yes
C(49) Si(5) C(51) 107.9(4) yes
C(50) Si(5) C(51) 106.9(3) yes
N(3) Si(6) C(52) 114.0(5) yes
N(3) Si(6) C(53) 110.0(5) yes
N(3) Si(6) C(54) 110.7(5) yes
N(3) Si(6) C(55) 117.7(5) yes
N(3) Si(6) C(56) 109.5(6) yes
N(3) Si(6) C(57) 109.0(4) yes
C(52) Si(6) C(54) 107.8(8) yes
C(52) Si(6) C(55) 116.4(7) yes
C(52) Si(6) C(56) 107.8(8) yes
C(52) Si(6) C(57) 91.8(7) yes
C(53) Si(6) C(54) 97.0(8) yes
C(53) Si(6) C(55) 109.1(7) yes
C(53) Si(6) C(56) 121.8(8) yes
C(53) Si(6) C(57) 106.6(7) yes
C(54) Si(6) C(56) 106.8(8) yes
C(54) Si(6) C(57) 122.4(7) yes
C(55) Si(6) C(56) 87.5(8) yes
C(55) Si(6) C(57) 103.7(7) yes
N(4) Si(7) C(94) 112.5(5) yes
N(4) Si(7) C(95) 111.6(5) yes
N(4) Si(7) C(96) 114.0(7) yes
N(4) Si(7) C(97) 109.3(5) yes
N(4) Si(7) C(98) 123.3(9) yes
N(4) Si(7) C(99) 109.5(5) yes
C(94) Si(7) C(95) 51.1(7) yes
C(94) Si(7) C(96) 95.2(8) yes
C(94) Si(7) C(97) 138.1(7) yes
C(94) Si(7) C(98) 99.9(9) yes
C(94) Si(7) C(99) 66.6(8) yes
C(95) Si(7) C(96) 47.3(8) yes
C(95) Si(7) C(97) 109.4(7) yes
C(95) Si(7) C(98) 124.9(10) yes
C(95) Si(7) C(99) 114.2(6) yes
C(96) Si(7) C(97) 64.2(9) yes
C(96) Si(7) C(98) 107.5(11) yes
C(96) Si(7) C(99) 136.5(8) yes
C(97) Si(7) C(98) 58.0(9) yes
C(97) Si(7) C(99) 102.5(7) yes
N(4) Si(8) C(100) 111.1(5) yes
N(4) Si(8) C(101) 113.3(4) yes
N(4) Si(8) C(102) 106.5(5) yes
N(4) Si(8) C(103) 113.9(4) yes
N(4) Si(8) C(104) 104.6(7) yes
N(4) Si(8) C(105) 114.2(6) yes
C(100) Si(8) C(102) 112.1(7) yes
C(100) Si(8) C(103) 120.6(7) yes
C(100) Si(8) C(104) 110.5(7) yes
C(100) Si(8) C(105) 85.1(7) yes
C(101) Si(8) C(102) 94.1(6) yes
C(101) Si(8) C(103) 104.9(6) yes
C(101) Si(8) C(104) 125.2(6) yes
C(101) Si(8) C(105) 100.6(6) yes
C(102) Si(8) C(104) 111.8(8) yes
C(102) Si(8) C(105) 125.9(7) yes
C(103) Si(8) C(104) 93.6(8) yes
C(103) Si(8) C(105) 108.8(7) yes
N(5) Si(9) C(106) 107.9(4) yes
N(5) Si(9) C(107) 115.6(7) yes
N(5) Si(9) C(108) 117.1(6) yes
N(5) Si(9) C(109) 103.6(5) yes
N(5) Si(9) C(110) 119.8(6) yes
N(5) Si(9) C(111) 107.7(5) yes
C(106) Si(9) C(108) 105.1(7) yes
C(106) Si(9) C(109) 126.7(6) yes
C(106) Si(9) C(110) 100.2(6) yes
C(106) Si(9) C(111) 102.6(6) yes
C(107) Si(9) C(108) 85.2(9) yes
C(107) Si(9) C(109) 106.6(8) yes
C(107) Si(9) C(110) 108.9(8) yes
C(107) Si(9) C(111) 115.0(7) yes
C(108) Si(9) C(110) 104.5(8) yes
C(108) Si(9) C(111) 115.2(8) yes
C(109) Si(9) C(110) 100.0(7) yes
C(109) Si(9) C(111) 107.4(7) yes
N(5) Si(10) C(112) 96.5(6) yes
N(5) Si(10) C(113) 117.5(5) yes
N(5) Si(10) C(114) 116.0(6) yes
N(5) Si(10) C(115) 109.7(4) yes
N(5) Si(10) C(116) 111.5(4) yes
N(5) Si(10) C(117) 112.9(7) yes
C(112) Si(10) C(114) 104.0(10) yes
C(112) Si(10) C(115) 127.0(8) yes
C(112) Si(10) C(116) 115.8(6) yes
C(112) Si(10) C(117) 99.1(8) yes
C(113) Si(10) C(114) 87.9(8) yes
C(113) Si(10) C(115) 109.7(6) yes
C(113) Si(10) C(116) 109.8(5) yes
C(113) Si(10) C(117) 95.5(7) yes
C(114) Si(10) C(116) 112.1(7) yes
C(114) Si(10) C(117) 122.3(9) yes
C(115) Si(10) C(116) 96.6(5) yes
C(115) Si(10) C(117) 110.8(7) yes
N(6) Si(11) C(118) 112.7(3) yes
N(6) Si(11) C(119) 110.4(3) yes
N(6) Si(11) C(120) 111.6(3) yes
C(118) Si(11) C(119) 107.8(4) yes
C(118) Si(11) C(120) 106.0(3) yes
C(119) Si(11) C(120) 108.1(3) yes
N(6) Si(12) C(121) 110.1(8) yes
N(6) Si(12) C(122) 113.0(4) yes
N(6) Si(12) C(123) 107.1(3) yes
N(6) Si(12) C(124) 118.2(7) yes
N(6) Si(12) C(125) 113.5(5) yes
N(6) Si(12) C(126) 104.4(5) yes
C(121) Si(12) C(123) 112.2(9) yes
C(121) Si(12) C(124) 123.4(10) yes
C(121) Si(12) C(125) 104.2(9) yes
C(121) Si(12) C(126) 89.7(10) yes
C(122) Si(12) C(123) 97.0(5) yes
C(122) Si(12) C(124) 111.5(8) yes
C(122) Si(12) C(125) 114.7(5) yes
C(122) Si(12) C(126) 103.4(6) yes
C(123) Si(12) C(125) 109.9(6) yes
C(123) Si(12) C(126) 131.5(7) yes
C(124) Si(12) C(125) 82.7(10) yes
C(124) Si(12) C(126) 104.5(10) yes
Fe(1) O(1) Fe(2) 98.69(13) yes
Fe(1) O(1) Fe(3) 98.26(16) yes
Fe(2) O(1) Fe(3) 98.41(16) yes
Fe(4) O(2) Fe(5) 97.17(13) yes
Fe(4) O(2) Fe(6) 97.69(16) yes
Fe(5) O(2) Fe(6) 98.51(16) yes
Fe(1) N(1) Si(1) 119.9(3) yes
Fe(1) N(1) Si(2) 118.1(3) yes
Si(1) N(1) Si(2) 121.9(3) yes
Fe(2) N(2) Si(3) 117.2(2) yes
Fe(2) N(2) Si(4) 121.9(3) yes
Si(3) N(2) Si(4) 120.8(3) yes
Fe(3) N(3) Si(5) 117.9(3) yes
Fe(3) N(3) Si(6) 119.2(3) yes
Si(5) N(3) Si(6) 122.9(3) yes
Fe(4) N(4) Si(7) 121.0(3) yes
Fe(4) N(4) Si(8) 116.6(3) yes
Si(7) N(4) Si(8) 122.4(3) yes
Fe(5) N(5) Si(9) 120.0(3) yes
Fe(5) N(5) Si(10) 117.3(3) yes
Si(9) N(5) Si(10) 122.5(3) yes
Fe(6) N(6) Si(11) 117.4(2) yes
Fe(6) N(6) Si(12) 121.3(3) yes
Si(11) N(6) Si(12) 121.2(3) yes
S(1) C(1) C(2) 117.4(4) yes
S(1) C(1) C(6) 123.5(4) yes
C(2) C(1) C(6) 119.0(4) yes
C(1) C(2) C(3) 120.0(5) yes
C(2) C(3) C(4) 122.4(5) yes
C(3) C(4) C(5) 116.8(5) yes
C(3) C(4) C(7) 122.8(4) yes
C(5) C(4) C(7) 120.3(5) yes
C(4) C(5) C(6) 121.8(5) yes
C(1) C(6) C(5) 119.8(5) yes
C(4) C(7) C(8) 110.0(5) yes
C(4) C(7) C(9) 109.0(5) yes
C(4) C(7) C(10) 112.1(5) yes
C(8) C(7) C(9) 108.4(5) yes
C(8) C(7) C(10) 107.4(5) yes
C(9) C(7) C(10) 109.9(6) yes
S(2) C(11) C(12) 122.1(5) yes
S(2) C(11) C(16) 120.2(4) yes
C(12) C(11) C(16) 117.5(5) yes
C(11) C(12) C(13) 120.9(6) yes
C(12) C(13) C(14) 121.8(5) yes
C(13) C(14) C(15) 116.4(5) yes
C(13) C(14) C(17) 120.2(5) yes
C(15) C(14) C(17) 123.4(6) yes
C(14) C(15) C(16) 122.4(6) yes
C(11) C(16) C(15) 121.1(5) yes
C(14) C(17) C(18) 111.1(9) yes
C(14) C(17) C(19) 109.3(6) yes
C(14) C(17) C(20) 108.8(7) yes
C(14) C(17) C(21) 114.8(6) yes
C(14) C(17) C(22) 105.4(9) yes
C(14) C(17) C(23) 110.8(7) yes
C(18) C(17) C(20) 111.6(11) yes
C(18) C(17) C(21) 124.6(10) yes
C(18) C(17) C(22) 106.3(10) yes
C(18) C(17) C(23) 83.2(9) yes
C(19) C(17) C(20) 90.0(9) yes
C(19) C(17) C(21) 108.2(8) yes
C(19) C(17) C(22) 128.3(9) yes
C(19) C(17) C(23) 106.4(7) yes
C(20) C(17) C(22) 113.5(12) yes
C(20) C(17) C(23) 128.3(10) yes
C(21) C(17) C(22) 89.8(11) yes
C(21) C(17) C(23) 106.9(9) yes
C(17) C(18) C(19) 79.4(19) yes
C(17) C(19) C(18) 75.9(19) yes
C(17) C(20) C(21) 75(3) yes
C(17) C(21) C(20) 81(3) yes
C(17) C(22) C(23) 80(2) yes
C(17) C(23) C(22) 76.7(19) yes
S(3) C(24) C(25) 122.6(5) yes
S(3) C(24) C(29) 119.2(4) yes
C(25) C(24) C(29) 118.2(6) yes
C(24) C(25) C(26) 121.0(6) yes
C(25) C(26) C(27) 122.2(6) yes
C(26) C(27) C(28) 116.0(6) yes
C(26) C(27) C(30) 121.3(5) yes
C(28) C(27) C(30) 122.7(5) yes
C(27) C(28) C(29) 122.5(6) yes
C(24) C(29) C(28) 120.1(5) yes
C(27) C(30) C(31) 111.0(7) yes
C(27) C(30) C(32) 110.1(8) yes
C(27) C(30) C(33) 112.5(6) yes
C(27) C(30) C(34) 108.6(6) yes
C(27) C(30) C(35) 106.1(8) yes
C(27) C(30) C(36) 109.4(8) yes
C(31) C(30) C(33) 107.5(9) yes
C(31) C(30) C(34) 128.6(9) yes
C(31) C(30) C(35) 107.8(8) yes
C(31) C(30) C(36) 89.9(8) yes
C(32) C(30) C(33) 85.6(10) yes
C(32) C(30) C(34) 109.2(10) yes
C(32) C(30) C(35) 129.2(9) yes
C(32) C(30) C(36) 112.9(9) yes
C(33) C(30) C(35) 111.9(8) yes
C(33) C(30) C(36) 124.0(8) yes
C(34) C(30) C(35) 91.1(8) yes
C(34) C(30) C(36) 106.6(8) yes
C(30) C(31) C(32) 66.3(18) yes
C(30) C(32) C(31) 88(2) yes
C(30) C(32) C(33) 47.5(7) yes
C(31) C(32) C(33) 129(2) yes
C(30) C(33) C(32) 46.9(7) yes
C(30) C(33) C(34) 89.0(17) yes
C(32) C(33) C(34) 133.7(18) yes
C(30) C(34) C(33) 66.4(15) yes
Si(6) C(54) C(55) 74(2) yes
Si(6) C(55) C(54) 87(2) yes
Si(6) C(56) C(57) 88(3) yes
Si(6) C(57) C(56) 73(3) yes
S(4) C(58) C(59) 119.1(4) yes
S(4) C(58) C(63) 122.1(4) yes
C(59) C(58) C(63) 118.7(5) yes
C(58) C(59) C(60) 120.9(6) yes
C(59) C(60) C(61) 122.3(6) yes
C(60) C(61) C(62) 116.0(5) yes
C(60) C(61) C(64) 121.0(6) yes
C(62) C(61) C(64) 122.9(6) yes
C(61) C(62) C(63) 122.0(6) yes
C(58) C(63) C(62) 120.0(5) yes
C(61) C(64) C(65) 111.7(12) yes
C(61) C(64) C(66) 105.5(7) yes
C(61) C(64) C(67) 114.8(9) yes
C(61) C(64) C(68) 107.2(8) yes
C(61) C(64) C(69) 105.0(8) yes
C(61) C(64) C(70) 114.2(8) yes
C(65) C(64) C(67) 118.1(16) yes
C(65) C(64) C(68) 133.8(15) yes
C(65) C(64) C(69) 99.9(16) yes
C(65) C(64) C(70) 69.9(16) yes
C(66) C(64) C(67) 91.8(11) yes
C(66) C(64) C(68) 109.0(9) yes
C(66) C(64) C(69) 134.5(9) yes
C(66) C(64) C(70) 105.4(9) yes
C(67) C(64) C(69) 104.9(11) yes
C(67) C(64) C(70) 120.5(10) yes
C(68) C(64) C(69) 93.1(9) yes
C(68) C(64) C(70) 115.0(9) yes
C(64) C(65) C(66) 88(3) yes
C(64) C(65) C(70) 57.7(14) yes
C(66) C(65) C(70) 142(3) yes
C(64) C(66) C(65) 55.4(19) yes
C(64) C(69) C(70) 54.9(15) yes
C(64) C(70) C(65) 52.4(13) yes
C(64) C(70) C(69) 95.0(17) yes
C(65) C(70) C(69) 147(2) yes
S(5) C(71) C(72) 124.2(5) yes
S(5) C(71) C(76) 118.1(6) yes
C(72) C(71) C(76) 117.8(6) yes
C(71) C(72) C(73) 122.0(7) yes
C(72) C(73) C(74) 121.4(8) yes
C(73) C(74) C(75) 115.6(7) yes
C(73) C(74) C(77) 120.5(8) yes
C(75) C(74) C(77) 123.4(8) yes
C(74) C(75) C(76) 123.0(9) yes
C(71) C(76) C(75) 119.9(8) yes
C(74) C(77) C(78) 105.6(11) yes
C(74) C(77) C(79) 114.6(13) yes
C(74) C(77) C(80) 108.8(11) yes
C(74) C(77) C(81) 99.2(9) yes
C(74) C(77) C(82) 111.7(11) yes
C(74) C(77) C(83) 112.4(10) yes
C(78) C(77) C(79) 66.1(13) yes
C(78) C(77) C(80) 106.8(11) yes
C(78) C(77) C(81) 155.0(11) yes
C(78) C(77) C(82) 117.1(15) yes
C(78) C(77) C(83) 77.0(12) yes
C(79) C(77) C(81) 105.6(15) yes
C(79) C(77) C(82) 130.3(17) yes
C(79) C(77) C(83) 126.0(13) yes
C(80) C(77) C(81) 66.4(12) yes
C(80) C(77) C(82) 106.6(17) yes
C(80) C(77) C(83) 135.7(13) yes
C(81) C(77) C(82) 48.8(14) yes
C(81) C(77) C(83) 91.4(12) yes
C(77) C(78) C(79) 48.0(11) yes
C(77) C(79) C(78) 65.9(14) yes
C(77) C(79) C(80) 77(2) yes
C(78) C(79) C(80) 142(3) yes
C(77) C(80) C(79) 61.9(18) yes
C(77) C(80) C(81) 63.1(11) yes
C(79) C(80) C(81) 122(3) yes
C(77) C(81) C(80) 50.4(10) yes
C(77) C(81) C(82) 50.8(15) yes
C(80) C(81) C(82) 94.1(17) yes
C(77) C(82) C(81) 80.4(19) yes
C(77) C(82) C(83) 79(3) yes
C(81) C(82) C(83) 159(3) yes
C(77) C(83) C(82) 58.9(18) yes
S(6) C(84) C(85) 122.6(5) yes
S(6) C(84) C(89) 118.4(4) yes
C(85) C(84) C(89) 118.9(5) yes
C(84) C(85) C(86) 120.8(6) yes
C(85) C(86) C(87) 121.4(5) yes
C(86) C(87) C(88) 117.0(6) yes
C(86) C(87) C(90) 119.8(5) yes
C(88) C(87) C(90) 123.1(6) yes
C(87) C(88) C(89) 121.9(6) yes
C(84) C(89) C(88) 119.9(5) yes
C(87) C(90) C(91) 108.5(6) yes
C(87) C(90) C(92) 111.2(5) yes
C(87) C(90) C(93) 110.8(7) yes
C(91) C(90) C(92) 108.2(6) yes
C(91) C(90) C(93) 108.7(6) yes
C(92) C(90) C(93) 109.3(7) yes
Si(7) C(94) C(95) 52.9(7) yes
Si(7) C(95) C(94) 76.0(9) yes
Si(7) C(95) C(96) 77.1(12) yes
C(94) C(95) C(96) 143.2(16) yes
Si(7) C(96) C(95) 55.7(10) yes
Si(7) C(97) C(98) 56.1(10) yes
Si(7) C(98) C(97) 65.9(11) yes
Si(7) C(98) C(99) 71.1(14) yes
C(97) C(98) C(99) 137(2) yes
Si(7) C(99) C(98) 64.4(13) yes
Si(8) C(100) C(101) 103.8(16) yes
Si(8) C(101) C(100) 57.3(13) yes
Si(8) C(102) C(103) 67(2) yes
Si(8) C(103) C(102) 95(3) yes
Si(8) C(104) C(105) 74.0(16) yes
Si(8) C(105) C(104) 80.6(16) yes
Si(9) C(106) C(107) 58.2(18) yes
Si(9) C(107) C(106) 102(2) yes
Si(9) C(108) C(109) 88(2) yes
Si(9) C(109) C(108) 70.4(18) yes
Si(10) C(112) C(113) 48.1(14) yes
Si(10) C(113) C(112) 109.9(18) yes
Si(10) C(114) C(115) 96(2) yes
Si(10) C(115) C(114) 60.5(17) yes
Si(10) C(116) C(117) 55.9(16) yes
Si(10) C(117) C(116) 107.1(18) yes
Si(12) C(121) C(122) 80(3) yes
Si(12) C(122) C(121) 84(3) yes
Si(12) C(123) C(124) 58.4(15) yes
Si(12) C(124) C(123) 94.2(19) yes
Si(12) C(125) C(126) 103(2) yes
Si(12) C(126) C(125) 55.2(16) yes
C(1) C(2) H(2) 119.980 no
C(3) C(2) H(2) 119.984 no
C(2) C(3) H(3) 118.778 no
C(4) C(3) H(3) 118.791 no
C(4) C(5) H(5) 119.091 no
C(6) C(5) H(5) 119.093 no
C(1) C(6) H(6) 120.083 no
C(5) C(6) H(6) 120.079 no
C(7) C(8) H(8A) 109.475 no
C(7) C(8) H(8B) 109.474 no
C(7) C(8) H(8C) 109.469 no
H(8A) C(8) H(8B) 109.480 no
H(8A) C(8) H(8C) 109.472 no
H(8B) C(8) H(8C) 109.458 no
C(7) C(9) H(9A) 109.474 no
C(7) C(9) H(9B) 109.479 no
C(7) C(9) H(9C) 109.479 no
H(9A) C(9) H(9B) 109.460 no
H(9A) C(9) H(9C) 109.462 no
H(9B) C(9) H(9C) 109.473 no
C(7) C(10) H(10A) 109.481 no
C(7) C(10) H(10B) 109.463 no
C(7) C(10) H(10C) 109.469 no
H(10A) C(10) H(10B) 109.477 no
H(10A) C(10) H(10C) 109.470 no
H(10B) C(10) H(10C) 109.467 no
C(11) C(12) H(12) 119.556 no
C(13) C(12) H(12) 119.543 no
C(12) C(13) H(13) 119.123 no
C(14) C(13) H(13) 119.110 no
C(14) C(15) H(15) 118.818 no
C(16) C(15) H(15) 118.817 no
C(11) C(16) H(16) 119.457 no
C(15) C(16) H(16) 119.452 no
C(24) C(25) H(25) 119.515 no
C(26) C(25) H(25) 119.517 no
C(25) C(26) H(26) 118.928 no
C(27) C(26) H(26) 118.916 no
C(27) C(28) H(28) 118.726 no
C(29) C(28) H(28) 118.751 no
C(24) C(29) H(29) 119.959 no
C(28) C(29) H(29) 119.968 no
Si(1) C(37) H(37A) 109.465 no
Si(1) C(37) H(37B) 109.472 no
Si(1) C(37) H(37C) 109.465 no
H(37A) C(37) H(37B) 109.476 no
H(37A) C(37) H(37C) 109.472 no
H(37B) C(37) H(37C) 109.477 no
Si(1) C(38) H(38A) 109.481 no
Si(1) C(38) H(38B) 109.479 no
Si(1) C(38) H(38C) 109.477 no
H(38A) C(38) H(38B) 109.470 no
H(38A) C(38) H(38C) 109.457 no
H(38B) C(38) H(38C) 109.463 no
Si(1) C(39) H(39A) 109.477 no
Si(1) C(39) H(39B) 109.475 no
Si(1) C(39) H(39C) 109.472 no
H(39A) C(39) H(39B) 109.472 no
H(39A) C(39) H(39C) 109.463 no
H(39B) C(39) H(39C) 109.470 no
Si(2) C(40) H(40A) 109.464 no
Si(2) C(40) H(40B) 109.474 no
Si(2) C(40) H(40C) 109.476 no
H(40A) C(40) H(40B) 109.478 no
H(40A) C(40) H(40C) 109.460 no
H(40B) C(40) H(40C) 109.475 no
Si(2) C(41) H(41A) 109.474 no
Si(2) C(41) H(41B) 109.469 no
Si(2) C(41) H(41C) 109.477 no
H(41A) C(41) H(41B) 109.470 no
H(41A) C(41) H(41C) 109.460 no
H(41B) C(41) H(41C) 109.478 no
Si(2) C(42) H(42A) 109.471 no
Si(2) C(42) H(42B) 109.465 no
Si(2) C(42) H(42C) 109.471 no
H(42A) C(42) H(42B) 109.476 no
H(42A) C(42) H(42C) 109.475 no
H(42B) C(42) H(42C) 109.470 no
Si(3) C(43) H(43A) 109.471 no
Si(3) C(43) H(43B) 109.477 no
Si(3) C(43) H(43C) 109.480 no
H(43A) C(43) H(43B) 109.464 no
H(43A) C(43) H(43C) 109.458 no
H(43B) C(43) H(43C) 109.477 no
Si(3) C(44) H(44A) 109.470 no
Si(3) C(44) H(44B) 109.477 no
Si(3) C(44) H(44C) 109.480 no
H(44A) C(44) H(44B) 109.469 no
H(44A) C(44) H(44C) 109.468 no
H(44B) C(44) H(44C) 109.464 no
Si(3) C(45) H(45A) 109.481 no
Si(3) C(45) H(45B) 109.473 no
Si(3) C(45) H(45C) 109.473 no
H(45A) C(45) H(45B) 109.467 no
H(45A) C(45) H(45C) 109.466 no
H(45B) C(45) H(45C) 109.468 no
Si(4) C(46) H(46A) 109.481 no
Si(4) C(46) H(46B) 109.467 no
Si(4) C(46) H(46C) 109.471 no
H(46A) C(46) H(46B) 109.472 no
H(46A) C(46) H(46C) 109.465 no
H(46B) C(46) H(46C) 109.472 no
Si(4) C(47) H(47A) 109.462 no
Si(4) C(47) H(47B) 109.473 no
Si(4) C(47) H(47C) 109.466 no
H(47A) C(47) H(47B) 109.466 no
H(47A) C(47) H(47C) 109.473 no
H(47B) C(47) H(47C) 109.488 no
Si(4) C(48) H(48A) 109.478 no
Si(4) C(48) H(48B) 109.470 no
Si(4) C(48) H(48C) 109.464 no
H(48A) C(48) H(48B) 109.470 no
H(48A) C(48) H(48C) 109.477 no
H(48B) C(48) H(48C) 109.468 no
Si(5) C(49) H(49A) 109.477 no
Si(5) C(49) H(49B) 109.472 no
Si(5) C(49) H(49C) 109.463 no
H(49A) C(49) H(49B) 109.476 no
H(49A) C(49) H(49C) 109.480 no
H(49B) C(49) H(49C) 109.460 no
Si(5) C(50) H(50A) 109.472 no
Si(5) C(50) H(50B) 109.462 no
Si(5) C(50) H(50C) 109.463 no
H(50A) C(50) H(50B) 109.485 no
H(50A) C(50) H(50C) 109.479 no
H(50B) C(50) H(50C) 109.467 no
Si(5) C(51) H(51A) 109.471 no
Si(5) C(51) H(51B) 109.474 no
Si(5) C(51) H(51C) 109.465 no
H(51A) C(51) H(51B) 109.477 no
H(51A) C(51) H(51C) 109.469 no
H(51B) C(51) H(51C) 109.472 no
C(58) C(59) H(59) 119.550 no
C(60) C(59) H(59) 119.562 no
C(59) C(60) H(60) 118.843 no
C(61) C(60) H(60) 118.853 no
C(61) C(62) H(62) 119.002 no
C(63) C(62) H(62) 119.001 no
C(58) C(63) H(63) 120.002 no
C(62) C(63) H(63) 119.992 no
C(71) C(72) H(72) 119.024 no
C(73) C(72) H(72) 119.000 no
C(72) C(73) H(73) 119.324 no
C(74) C(73) H(73) 119.302 no
C(74) C(75) H(75) 118.485 no
C(76) C(75) H(75) 118.469 no
C(71) C(76) H(76) 120.033 no
C(75) C(76) H(76) 120.037 no
C(84) C(85) H(85) 119.618 no
C(86) C(85) H(85) 119.615 no
C(85) C(86) H(86) 119.296 no
C(87) C(86) H(86) 119.293 no
C(87) C(88) H(88) 119.045 no
C(89) C(88) H(88) 119.058 no
C(84) C(89) H(89) 120.060 no
C(88) C(89) H(89) 120.055 no
C(90) C(91) H(91A) 109.477 no
C(90) C(91) H(91B) 109.479 no
C(90) C(91) H(91C) 109.469 no
H(91A) C(91) H(91B) 109.472 no
H(91A) C(91) H(91C) 109.460 no
H(91B) C(91) H(91C) 109.471 no
C(90) C(92) H(92A) 109.463 no
C(90) C(92) H(92B) 109.465 no
C(90) C(92) H(92C) 109.467 no
H(92A) C(92) H(92B) 109.471 no
H(92A) C(92) H(92C) 109.487 no
H(92B) C(92) H(92C) 109.473 no
C(90) C(93) H(93A) 109.470 no
C(90) C(93) H(93B) 109.468 no
C(90) C(93) H(93C) 109.472 no
H(93A) C(93) H(93B) 109.482 no
H(93A) C(93) H(93C) 109.477 no
H(93B) C(93) H(93C) 109.458 no
Si(11) C(118) H(11A) 109.482 no
Si(11) C(118) H(11B) 109.478 no
Si(11) C(118) H(11C) 109.483 no
H(11A) C(118) H(11B) 109.470 no
H(11A) C(118) H(11C) 109.456 no
H(11B) C(118) H(11C) 109.457 no
Si(11) C(119) H(11D) 109.473 no
Si(11) C(119) H(11E) 109.473 no
Si(11) C(119) H(11F) 109.465 no
H(11D) C(119) H(11E) 109.489 no
H(11D) C(119) H(11F) 109.461 no
H(11E) C(119) H(11F) 109.466 no
Si(11) C(120) H(12A) 109.472 no
Si(11) C(120) H(12B) 109.466 no
Si(11) C(120) H(12C) 109.472 no
H(12A) C(120) H(12B) 109.471 no
H(12A) C(120) H(12C) 109.478 no
H(12B) C(120) H(12C) 109.469 no

loop_
_geom_bond_atom_site_label_1
_geom_bond_atom_site_label_2
_geom_bond_distance
_geom_bond_publ_flag
Fe(1) S(1) 2.4267(15) yes
Fe(1) S(3) 2.4768(15) yes
Fe(1) O(1) 1.985(4) yes
Fe(1) N(1) 1.917(5) yes
Fe(2) S(1) 2.3636(13) yes
Fe(2) S(2) 2.4161(14) yes
Fe(2) O(1) 1.906(4) yes
Fe(2) N(2) 1.880(5) yes
Fe(3) S(2) 2.4030(16) yes
Fe(3) S(3) 2.3446(13) yes
Fe(3) O(1) 1.891(4) yes
Fe(3) N(3) 1.883(4) yes
Fe(4) S(4) 2.3925(13) yes
Fe(4) S(6) 2.3983(14) yes
Fe(4) O(2) 1.936(4) yes
Fe(4) N(4) 1.892(6) yes
Fe(5) S(4) 2.4091(13) yes
Fe(5) S(5) 2.4035(14) yes
Fe(5) O(2) 1.924(4) yes
Fe(5) N(5) 1.894(5) yes
Fe(6) S(5) 2.3794(16) yes
Fe(6) S(6) 2.3781(14) yes
Fe(6) O(2) 1.903(4) yes
Fe(6) N(6) 1.894(4) yes
S(1) C(1) 1.788(5) yes
S(2) C(11) 1.791(5) yes
S(3) C(24) 1.789(6) yes
S(4) C(58) 1.799(5) yes
S(5) C(71) 1.796(6) yes
S(6) C(84) 1.779(6) yes
Si(1) N(1) 1.735(5) yes
Si(1) C(37) 1.861(8) yes
Si(1) C(38) 1.871(9) yes
Si(1) C(39) 1.877(8) yes
Si(2) N(1) 1.721(4) yes
Si(2) C(40) 1.881(7) yes
Si(2) C(41) 1.860(9) yes
Si(2) C(42) 1.863(8) yes
Si(3) N(2) 1.749(5) yes
Si(3) C(43) 1.870(6) yes
Si(3) C(44) 1.875(7) yes
Si(3) C(45) 1.865(6) yes
Si(4) N(2) 1.754(4) yes
Si(4) C(46) 1.869(6) yes
Si(4) C(47) 1.875(8) yes
Si(4) C(48) 1.862(8) yes
Si(5) N(3) 1.743(5) yes
Si(5) C(49) 1.881(9) yes
Si(5) C(50) 1.882(6) yes
Si(5) C(51) 1.864(7) yes
Si(6) N(3) 1.758(5) yes
Si(6) C(52) 1.862(16) yes
Si(6) C(53) 1.873(16) yes
Si(6) C(54) 1.923(18) yes
Si(6) C(55) 1.853(15) yes
Si(6) C(56) 1.89(2) yes
Si(6) C(57) 1.970(16) yes
Si(7) N(4) 1.732(5) yes
Si(7) C(94) 2.090(16) yes
Si(7) C(95) 1.717(15) yes
Si(7) C(96) 2.03(3) yes
Si(7) C(97) 1.965(15) yes
Si(7) C(98) 1.79(3) yes
Si(7) C(99) 1.875(16) yes
Si(8) N(4) 1.757(5) yes
Si(8) C(100) 1.729(12) yes
Si(8) C(101) 1.994(11) yes
Si(8) C(102) 1.978(18) yes
Si(8) C(103) 1.829(16) yes
Si(8) C(104) 1.935(19) yes
Si(8) C(105) 1.885(14) yes
Si(9) N(5) 1.718(5) yes
Si(9) C(106) 1.988(13) yes
Si(9) C(107) 1.724(18) yes
Si(9) C(108) 1.899(19) yes
Si(9) C(109) 2.014(14) yes
Si(9) C(110) 1.850(18) yes
Si(9) C(111) 1.914(15) yes
Si(10) N(5) 1.745(6) yes
Si(10) C(112) 2.25(2) yes
Si(10) C(113) 1.776(12) yes
Si(10) C(114) 1.75(2) yes
Si(10) C(115) 1.998(11) yes
Si(10) C(116) 1.986(10) yes
Si(10) C(117) 1.720(16) yes
Si(11) N(6) 1.749(5) yes
Si(11) C(118) 1.878(8) yes
Si(11) C(119) 1.881(7) yes
Si(11) C(120) 1.866(6) yes
Si(12) N(6) 1.734(5) yes
Si(12) C(121) 1.89(3) yes
Si(12) C(122) 1.874(10) yes
Si(12) C(123) 2.012(11) yes
Si(12) C(124) 1.72(3) yes
Si(12) C(125) 1.809(15) yes
Si(12) C(126) 2.15(2) yes
C(1) C(2) 1.392(6) yes
C(1) C(6) 1.380(7) yes
C(2) C(3) 1.381(7) yes
C(3) C(4) 1.371(7) yes
C(4) C(5) 1.402(7) yes
C(4) C(7) 1.539(7) yes
C(5) C(6) 1.387(7) yes
C(7) C(8) 1.541(10) yes
C(7) C(9) 1.543(10) yes
C(7) C(10) 1.523(8) yes
C(11) C(12) 1.388(7) yes
C(11) C(16) 1.370(9) yes
C(12) C(13) 1.387(9) yes
C(13) C(14) 1.387(9) yes
C(14) C(15) 1.374(7) yes
C(14) C(17) 1.530(8) yes
C(15) C(16) 1.386(8) yes
C(17) C(18) 1.55(2) yes
C(17) C(19) 1.571(13) yes
C(17) C(20) 1.57(3) yes
C(17) C(21) 1.528(16) yes
C(17) C(22) 1.562(19) yes
C(17) C(23) 1.580(13) yes
C(18) C(19) 0.67(3) yes
C(20) C(21) 0.64(3) yes
C(22) C(23) 0.64(3) yes
C(24) C(25) 1.375(8) yes
C(24) C(29) 1.379(8) yes
C(25) C(26) 1.379(10) yes
C(26) C(27) 1.385(9) yes
C(27) C(28) 1.381(8) yes
C(27) C(30) 1.531(8) yes
C(28) C(29) 1.390(10) yes
C(30) C(31) 1.617(14) yes
C(30) C(32) 1.481(19) yes
C(30) C(33) 1.494(14) yes
C(30) C(34) 1.630(15) yes
C(30) C(35) 1.567(14) yes
C(30) C(36) 1.514(13) yes
C(31) C(32) 0.690(19) yes
C(33) C(34) 0.679(19) yes
C(54) C(55) 0.64(3) yes
C(56) C(57) 0.63(3) yes
C(58) C(59) 1.362(8) yes
C(58) C(63) 1.376(8) yes
C(59) C(60) 1.369(8) yes
C(60) C(61) 1.392(9) yes
C(61) C(62) 1.378(8) yes
C(61) C(64) 1.548(8) yes
C(62) C(63) 1.393(8) yes
C(64) C(65) 1.36(3) yes
C(64) C(66) 1.650(17) yes
C(64) C(67) 1.474(18) yes
C(64) C(68) 1.608(15) yes
C(64) C(70) 1.450(18) yes
C(65) C(66) 0.99(4) yes
C(65) C(70) 1.61(4) yes
C(69) C(70) 0.89(3) yes
C(71) C(72) 1.351(10) yes
C(71) C(76) 1.354(11) yes
C(72) C(73) 1.384(10) yes
C(73) C(74) 1.386(12) yes
C(74) C(75) 1.343(13) yes
C(74) C(77) 1.571(10) yes
C(75) C(76) 1.412(11) yes
C(77) C(79) 1.40(3) yes
C(77) C(80) 1.54(3) yes
C(77) C(82) 1.40(4) yes
C(77) C(83) 1.61(3) yes
C(79) C(80) 1.04(4) yes
C(81) C(82) 1.36(4) yes
C(82) C(83) 1.11(4) yes
C(84) C(85) 1.377(7) yes
C(84) C(89) 1.380(8) yes
C(85) C(86) 1.398(9) yes
C(86) C(87) 1.383(9) yes
C(87) C(88) 1.389(7) yes
C(87) C(90) 1.542(9) yes
C(88) C(89) 1.401(9) yes
C(90) C(91) 1.545(9) yes
C(90) C(92) 1.538(10) yes
C(90) C(93) 1.510(10) yes
C(94) C(95) 1.68(2) yes
C(95) C(96) 1.53(3) yes
C(98) C(99) 1.39(3) yes
C(100) C(101) 0.664(18) yes
C(102) C(103) 0.619(19) yes
C(104) C(105) 0.84(3) yes
C(106) C(107) 0.70(2) yes
C(108) C(109) 0.75(3) yes
C(112) C(113) 0.90(3) yes
C(114) C(115) 0.79(3) yes
C(116) C(117) 0.607(19) yes
C(121) C(122) 0.51(3) yes
C(123) C(124) 0.93(3) yes
C(125) C(126) 0.83(3) yes
C(2) H(2) 0.950 no
C(3) H(3) 0.950 no
C(5) H(5) 0.950 no
C(6) H(6) 0.950 no
C(8) H(8A) 0.980 no
C(8) H(8B) 0.980 no
C(8) H(8C) 0.980 no
C(9) H(9A) 0.980 no
C(9) H(9B) 0.980 no
C(9) H(9C) 0.980 no
C(10) H(10A) 0.980 no
C(10) H(10B) 0.980 no
C(10) H(10C) 0.980 no
C(12) H(12) 0.950 no
C(13) H(13) 0.950 no
C(15) H(15) 0.950 no
C(16) H(16) 0.950 no
C(25) H(25) 0.950 no
C(26) H(26) 0.950 no
C(28) H(28) 0.950 no
C(29) H(29) 0.950 no
C(37) H(37A) 0.980 no
C(37) H(37B) 0.980 no
C(37) H(37C) 0.980 no
C(38) H(38A) 0.980 no
C(38) H(38B) 0.980 no
C(38) H(38C) 0.980 no
C(39) H(39A) 0.980 no
C(39) H(39B) 0.980 no
C(39) H(39C) 0.980 no
C(40) H(40A) 0.980 no
C(40) H(40B) 0.980 no
C(40) H(40C) 0.980 no
C(41) H(41A) 0.980 no
C(41) H(41B) 0.980 no
C(41) H(41C) 0.980 no
C(42) H(42A) 0.980 no
C(42) H(42B) 0.980 no
C(42) H(42C) 0.980 no
C(43) H(43A) 0.980 no
C(43) H(43B) 0.980 no
C(43) H(43C) 0.980 no
C(44) H(44A) 0.980 no
C(44) H(44B) 0.980 no
C(44) H(44C) 0.980 no
C(45) H(45A) 0.980 no
C(45) H(45B) 0.980 no
C(45) H(45C) 0.980 no
C(46) H(46A) 0.980 no
C(46) H(46B) 0.980 no
C(46) H(46C) 0.980 no
C(47) H(47A) 0.980 no
C(47) H(47B) 0.980 no
C(47) H(47C) 0.980 no
C(48) H(48A) 0.980 no
C(48) H(48B) 0.980 no
C(48) H(48C) 0.980 no
C(49) H(49A) 0.980 no
C(49) H(49B) 0.980 no
C(49) H(49C) 0.980 no
C(50) H(50A) 0.980 no
C(50) H(50B) 0.980 no
C(50) H(50C) 0.980 no
C(51) H(51A) 0.980 no
C(51) H(51B) 0.980 no
C(51) H(51C) 0.980 no
C(59) H(59) 0.950 no
C(60) H(60) 0.950 no
C(62) H(62) 0.950 no
C(63) H(63) 0.950 no
C(72) H(72) 0.950 no
C(73) H(73) 0.950 no
C(75) H(75) 0.950 no
C(76) H(76) 0.950 no
C(85) H(85) 0.950 no
C(86) H(86) 0.950 no
C(88) H(88) 0.950 no
C(89) H(89) 0.950 no
C(91) H(91A) 0.980 no
C(91) H(91B) 0.980 no
C(91) H(91C) 0.980 no
C(92) H(92A) 0.980 no
C(92) H(92B) 0.980 no
C(92) H(92C) 0.980 no
C(93) H(93A) 0.980 no
C(93) H(93B) 0.980 no
C(93) H(93C) 0.980 no
C(118) H(11A) 0.980 no
C(118) H(11B) 0.980 no
C(118) H(11C) 0.980 no
C(119) H(11D) 0.980 no
C(119) H(11E) 0.980 no
C(119) H(11F) 0.980 no
C(120) H(12A) 0.980 no
C(120) H(12B) 0.980 no
C(120) H(12C) 0.980 no

loop_
_geom_contact_atom_site_label_1
_geom_contact_atom_site_label_2
_geom_contact_distance
_geom_contact_publ_flag
_geom_contact_site_symmetry_2
Fe(1) C(25) 3.558(7) no .
Fe(1) C(37) 3.405(7) no .
Fe(1) C(41) 3.349(6) no .
Fe(2) C(43) 3.329(6) no .
Fe(2) C(48) 3.480(6) no .
Fe(3) C(12) 3.526(7) no .
Fe(3) C(50) 3.256(7) no .
Fe(3) C(52) 3.581(15) no .
Fe(4) C(63) 3.510(6) no .
Fe(4) C(95) 3.436(13) no .
Fe(4) C(100) 3.248(12) no .
Fe(4) C(101) 3.403(11) no .
Fe(5) C(72) 3.462(7) no .
Fe(5) C(106) 3.447(12) no .
Fe(5) C(107) 3.436(16) no .
Fe(5) C(116) 3.348(11) no .
Fe(5) C(117) 3.339(17) no .
Fe(6) C(85) 3.505(7) no .
Fe(6) C(120) 3.329(6) no .
Fe(6) C(123) 3.474(10) no .
Fe(6) C(124) 3.54(2) no .
S(3) C(37) 3.471(8) no .
S(5) C(116) 3.550(11) no .
S(6) C(101) 3.440(10) no .
Si(1) C(42) 3.527(8) no .
Si(2) C(38) 3.572(8) no .
Si(3) C(47) 3.485(6) no .
Si(4) C(44) 3.540(7) no .
Si(5) C(54) 3.464(16) no .
Si(5) C(55) 3.572(15) no .
Si(7) C(104) 3.484(17) no .
Si(8) C(97) 3.456(15) no .
Si(9) C(112) 3.41(2) no .
Si(10) C(111) 3.438(13) no .
Si(11) C(121) 3.39(3) no .
Si(11) C(122) 3.585(9) no .
Si(12) C(119) 3.542(8) no .
O(1) C(41) 3.495(8) no .
O(1) C(48) 3.289(8) no .
O(1) C(52) 3.270(15) no .
O(1) C(53) 3.486(15) no .
O(2) C(94) 3.375(19) no .
O(2) C(95) 3.488(14) no .
O(2) C(106) 3.285(15) no .
O(2) C(107) 3.340(19) no .
O(2) C(123) 3.262(10) no .
O(2) C(124) 3.427(19) no .
N(3) C(12) 3.462(9) no .
N(4) C(63) 3.595(8) no .
N(5) C(72) 3.485(8) no .
C(1) C(4) 2.813(6) no .
C(2) C(5) 2.745(7) no .
C(3) C(6) 2.753(7) no .
C(3) C(9) 3.535(9) no .
C(3) C(10) 2.873(7) no .
C(5) C(8) 3.028(8) no .
C(5) C(9) 3.109(9) no .
C(11) C(14) 2.830(8) no .
C(12) C(15) 2.727(10) no .
C(12) C(56) 3.428(18) no .
C(12) C(57) 3.451(15) no .
C(13) C(16) 2.733(7) no .
C(13) C(18) 2.89(2) no .
C(13) C(19) 3.059(14) no .
C(13) C(22) 3.19(3) no .
C(13) C(23) 3.085(15) no .
C(15) C(20) 2.86(2) no .
C(15) C(21) 2.937(14) no .
C(15) C(22) 3.367(17) no .
C(24) C(27) 2.824(8) no .
C(25) C(28) 2.726(9) no .
C(26) C(29) 2.737(8) no .
C(26) C(31) 2.891(16) no .
C(26) C(32) 2.96(3) no .
C(26) C(35) 3.347(16) no .
C(26) C(36) 3.194(15) no .
C(28) C(33) 2.984(17) no .
C(28) C(34) 2.841(17) no .
C(28) C(35) 3.245(14) no .
C(28) C(36) 3.435(14) no .
C(39) C(42) 3.529(11) no .
C(45) C(47) 3.584(8) no .
C(49) C(54) 3.421(18) no .
C(51) C(55) 3.551(18) no .
C(58) C(61) 2.812(7) no .
C(59) C(62) 2.728(9) no .
C(60) C(63) 2.728(9) no .
C(60) C(65) 3.40(3) no .
C(60) C(66) 3.149(15) no .
C(60) C(67) 2.964(19) no .
C(60) C(68) 2.967(16) no .
C(62) C(65) 3.12(4) no .
C(62) C(66) 3.538(16) no .
C(62) C(69) 2.950(17) no .
C(62) C(70) 2.900(16) no .
C(63) C(96) 3.57(3) no .
C(71) C(74) 2.821(9) no .
C(72) C(75) 2.689(13) no .
C(72) C(115) 3.445(14) no .
C(73) C(76) 2.716(13) no .
C(73) C(78) 3.257(18) no .
C(73) C(81) 3.47(3) no .
C(73) C(82) 3.02(3) no .
C(73) C(83) 2.91(2) no .
C(75) C(78) 3.49(2) no .
C(75) C(79) 2.95(3) no .
C(75) C(80) 2.85(3) no .
C(75) C(81) 3.28(3) no .
C(84) C(87) 2.823(8) no .
C(85) C(88) 2.744(9) no .
C(86) C(89) 2.759(7) no .
C(86) C(91) 3.189(10) no .
C(86) C(93) 2.931(13) no .
C(88) C(91) 3.452(9) no .
C(88) C(92) 2.901(10) no .
C(94) C(123) 2.89(2) no .
C(97) C(104) 2.77(3) no .
C(97) C(105) 3.51(2) no .
C(98) C(103) 3.51(3) no .
C(106) C(124) 3.53(3) no .
C(108) C(112) 3.53(3) no .
C(109) C(112) 2.83(3) no .
C(109) C(113) 3.53(2) no .
C(110) C(114) 3.52(3) no .
C(111) C(114) 3.15(3) no .
C(111) C(115) 3.509(17) no .
C(118) C(121) 3.49(3) no .
C(118) C(122) 3.578(12) no .
C(119) C(121) 3.48(3) no .
C(119) C(126) 3.19(3) no .
S(1) C(93) 3.599(7) no 1_655
C(16) C(19) 3.541(14) no 2_757
C(19) C(16) 3.541(14) no 2_757
C(33) C(92) 3.492(15) no 2_656
C(34) C(92) 3.503(15) no 2_656
C(34) C(97) 3.55(2) no 1_645
C(37) C(105) 3.481(19) no 2_666
C(45) C(82) 3.47(3) no 2_667
C(54) C(79) 3.41(4) no 2_657
C(76) C(81) 3.31(3) no 2_667
C(79) C(54) 3.41(4) no 2_657
C(80) C(116) 3.48(3) no 2_667
C(81) C(76) 3.31(3) no 2_667
C(82) C(45) 3.47(3) no 2_667
C(92) C(33) 3.492(15) no 2_656
C(92) C(34) 3.503(15) no 2_656
C(93) S(1) 3.599(7) no 1_455
C(97) C(34) 3.55(2) no 1_465
C(105) C(37) 3.481(19) no 2_666
C(116) C(80) 3.48(3) no 2_667
Fe(1) H(6) 3.2380 no .
Fe(1) H(25) 2.9747 no .
Fe(1) H(37A) 3.3363 no .
Fe(1) H(37B) 3.1648 no .
Fe(1) H(41A) 3.3926 no .
Fe(1) H(41B) 3.0116 no .
Fe(2) H(43A) 3.0486 no .
Fe(2) H(43B) 3.3129 no .
Fe(2) H(48A) 3.1629 no .
Fe(2) H(48B) 3.5233 no .
Fe(3) H(12) 2.9541 no .
Fe(3) H(25) 3.3982 no .
Fe(3) H(50A) 3.1500 no .
Fe(3) H(50B) 3.0288 no .
Fe(4) H(63) 2.9055 no .
Fe(4) H(85) 3.1699 no .
Fe(5) H(72) 2.8500 no .
Fe(6) H(12A) 3.2648 no .
Fe(6) H(12B) 3.0841 no .
Fe(6) H(85) 3.0505 no .
S(1) H(2) 2.7962 no .
S(1) H(6) 2.9205 no .
S(1) H(37B) 3.2603 no .
S(1) H(43A) 2.8809 no .
S(2) H(12) 2.8919 no .
S(2) H(16) 2.8330 no .
S(2) H(43B) 3.1564 no .
S(2) H(50A) 2.9996 no .
S(3) H(25) 2.8896 no .
S(3) H(29) 2.8236 no .
S(3) H(37A) 2.8326 no .
S(3) H(37B) 3.3142 no .
S(3) H(50B) 2.9742 no .
S(4) H(59) 2.8059 no .
S(4) H(63) 2.8927 no .
S(5) H(12A) 3.1467 no .
S(5) H(72) 2.8962 no .
S(5) H(76) 2.7814 no .
S(6) H(12B) 2.7772 no .
S(6) H(85) 2.8855 no .
S(6) H(89) 2.8035 no .
Si(1) H(42A) 3.2378 no .
Si(2) H(38A) 3.2640 no .
Si(3) H(47B) 3.1755 no .
Si(4) H(44B) 3.2290 no .
Si(5) H(12) 3.0725 no .
Si(6) H(12) 3.3055 no .
Si(6) H(49B) 3.5482 no .
Si(6) H(51A) 3.3863 no .
Si(7) H(63) 3.2807 no .
Si(8) H(63) 3.5814 no .
Si(9) H(72) 3.2940 no .
Si(10) H(72) 3.5900 no .
Si(12) H(11D) 3.2217 no .
O(1) H(41A) 3.5984 no .
O(1) H(41B) 2.7107 no .
O(1) H(48A) 2.5897 no .
O(1) H(48B) 3.2906 no .
O(2) H(72) 3.4940 no .
O(2) H(85) 3.3850 no .
N(1) H(6) 3.4172 no .
N(1) H(25) 3.0780 no .
N(1) H(37A) 3.1655 no .
N(1) H(37B) 3.1606 no .
N(1) H(38A) 3.1589 no .
N(1) H(38B) 3.1563 no .
N(1) H(39A) 3.1841 no .
N(1) H(39B) 3.1861 no .
N(1) H(40A) 3.1819 no .
N(1) H(40B) 3.1797 no .
N(1) H(41A) 3.1075 no .
N(1) H(41B) 3.1052 no .
N(1) H(42A) 3.1755 no .
N(1) H(42B) 3.1757 no .
N(2) H(43A) 3.1624 no .
N(2) H(43B) 3.1634 no .
N(2) H(44A) 3.1802 no .
N(2) H(44B) 3.1807 no .
N(2) H(45A) 3.1516 no .
N(2) H(45B) 3.1514 no .
N(2) H(46A) 3.1659 no .
N(2) H(46B) 3.1654 no .
N(2) H(47A) 3.1669 no .
N(2) H(47B) 3.1658 no .
N(2) H(48A) 3.1326 no .
N(2) H(48B) 3.1334 no .
N(3) H(12) 2.5586 no .
N(3) H(49A) 3.1764 no .
N(3) H(49B) 3.1759 no .
N(3) H(50A) 3.1284 no .
N(3) H(50B) 3.1289 no .
N(3) H(51A) 3.1747 no .
N(3) H(51B) 3.1743 no .
N(4) H(63) 2.7334 no .
N(4) H(85) 3.4328 no .
N(5) H(72) 2.7132 no .
N(6) H(11A) 3.2039 no .
N(6) H(11B) 3.2030 no .
N(6) H(11D) 3.1570 no .
N(6) H(11E) 3.1579 no .
N(6) H(12A) 3.1698 no .
N(6) H(12B) 3.1687 no .
N(6) H(85) 3.2182 no .
C(1) H(3) 3.2526 no .
C(1) H(5) 3.2458 no .
C(1) H(43A) 3.0795 no .
C(1) H(45B) 2.8460 no .
C(2) H(6) 3.2502 no .
C(2) H(43A) 2.9346 no .
C(2) H(45B) 2.8764 no .
C(3) H(5) 3.2212 no .
C(3) H(9B) 3.4334 no .
C(3) H(10A) 2.8341 no .
C(3) H(10B) 2.7259 no .
C(3) H(45B) 2.9772 no .
C(4) H(2) 3.2607 no .
C(4) H(6) 3.2902 no .
C(4) H(8A) 2.7238 no .
C(4) H(8B) 3.3678 no .
C(4) H(8C) 2.6930 no .
C(4) H(9A) 3.3579 no .
C(4) H(9B) 2.7158 no .
C(4) H(9C) 2.6688 no .
C(4) H(10A) 2.7322 no .
C(4) H(10B) 2.7318 no .
C(4) H(10C) 3.3787 no .
C(4) H(45B) 3.0691 no .
C(5) H(3) 3.2245 no .
C(5) H(8A) 3.2781 no .
C(5) H(8C) 2.7130 no .
C(5) H(9B) 3.4196 no .
C(5) H(9C) 2.7906 no .
C(5) H(45B) 2.9965 no .
C(6) H(2) 3.2480 no .
C(6) H(39A) 3.4738 no .
C(6) H(45B) 2.9195 no .
C(7) H(3) 2.7013 no .
C(7) H(5) 2.6876 no .
C(8) H(5) 2.8203 no .
C(8) H(9A) 2.6596 no .
C(8) H(9B) 3.3521 no .
C(8) H(9C) 2.7021 no .
C(8) H(10A) 2.6516 no .
C(8) H(10B) 3.3270 no .
C(8) H(10C) 2.6379 no .
C(9) H(5) 2.9832 no .
C(9) H(8A) 3.3526 no .
C(9) H(8B) 2.6713 no .
C(9) H(8C) 2.6887 no .
C(9) H(10A) 3.3588 no .
C(9) H(10B) 2.7054 no .
C(9) H(10C) 2.6842 no .
C(10) H(3) 2.4827 no .
C(10) H(8A) 2.6501 no .
C(10) H(8B) 2.6482 no .
C(10) H(8C) 3.3236 no .
C(10) H(9A) 2.6989 no .
C(10) H(9B) 2.7005 no .
C(10) H(9C) 3.3551 no .
C(11) H(13) 3.2630 no .
C(11) H(15) 3.2460 no .
C(11) H(46B) 3.0953 no .
C(11) H(50A) 3.4273 no .
C(12) H(16) 3.2209 no .
C(12) H(46B) 3.0602 no .
C(12) H(50A) 3.3623 no .
C(12) H(51B) 2.9563 no .
C(13) H(15) 3.2084 no .
C(13) H(46B) 3.1149 no .
C(13) H(51B) 3.2308 no .
C(14) H(12) 3.2719 no .
C(14) H(16) 3.2639 no .
C(14) H(46B) 3.2229 no .
C(15) H(13) 3.2082 no .
C(15) H(44A) 3.4734 no .
C(15) H(46A) 3.3203 no .
C(15) H(46B) 3.2393 no .
C(16) H(12) 3.2190 no .
C(16) H(43B) 3.2334 no .
C(16) H(44A) 3.1811 no .
C(16) H(46A) 3.4542 no .
C(16) H(46B) 3.1933 no .
C(17) H(13) 2.6643 no .
C(17) H(15) 2.7110 no .
C(18) H(13) 2.5531 no .
C(19) H(13) 2.8748 no .
C(20) H(15) 2.5058 no .
C(21) H(15) 2.5569 no .
C(22) H(13) 3.1925 no .
C(22) H(15) 3.4871 no .
C(23) H(13) 2.9046 no .
C(24) H(26) 3.2443 no .
C(24) H(28) 3.2477 no .
C(24) H(37A) 2.8791 no .
C(24) H(49A) 3.0312 no .
C(24) H(50B) 3.2391 no .
C(25) H(29) 3.2262 no .
C(25) H(37A) 3.3909 no .
C(25) H(38B) 3.4589 no .
C(25) H(40A) 3.2240 no .
C(25) H(49A) 3.1619 no .
C(26) H(28) 3.2076 no .
C(26) H(38B) 3.5542 no .
C(26) H(40A) 3.5423 no .
C(26) H(49A) 3.1382 no .
C(27) H(25) 3.2666 no .
C(27) H(29) 3.2779 no .
C(27) H(49A) 2.9560 no .
C(28) H(26) 3.2080 no .
C(28) H(49A) 2.7880 no .
C(29) H(25) 3.2240 no .
C(29) H(37A) 3.4065 no .
C(29) H(49A) 2.8206 no .
C(29) H(50B) 3.1918 no .
C(30) H(26) 2.6828 no .
C(30) H(28) 2.7046 no .
C(31) H(26) 2.4822 no .
C(32) H(26) 2.7117 no .
C(33) H(28) 2.6988 no .
C(34) H(28) 2.4151 no .
C(35) H(26) 3.4595 no .
C(35) H(28) 3.2877 no .
C(35) H(49A) 3.3777 no .
C(36) H(26) 3.1776 no .
C(36) H(28) 3.5792 no .
C(36) H(49A) 3.5469 no .
C(37) H(38B) 3.1616 no .
C(37) H(38C) 3.1199 no .
C(37) H(39A) 3.1608 no .
C(37) H(39C) 3.1135 no .
C(38) H(37A) 3.1516 no .
C(38) H(37C) 3.1249 no .
C(38) H(39B) 3.1986 no .
C(38) H(39C) 3.1546 no .
C(38) H(40B) 3.0120 no .
C(38) H(42A) 3.1629 no .
C(39) H(37B) 3.1611 no .
C(39) H(37C) 3.1064 no .
C(39) H(38A) 3.2022 no .
C(39) H(38C) 3.1487 no .
C(39) H(42A) 3.1853 no .
C(39) H(42B) 3.2390 no .
C(40) H(25) 3.1225 no .
C(40) H(38A) 3.2827 no .
C(40) H(38B) 3.4759 no .
C(40) H(41B) 3.2211 no .
C(40) H(41C) 3.1649 no .
C(40) H(42A) 3.1769 no .
C(40) H(42C) 3.1130 no .
C(41) H(6) 3.5161 no .
C(41) H(40A) 3.2106 no .
C(41) H(40C) 3.1837 no .
C(41) H(42B) 3.1109 no .
C(41) H(42C) 3.1086 no .
C(41) H(48A) 3.5472 no .
C(41) H(48B) 2.9601 no .
C(42) H(38A) 3.1718 no .
C(42) H(39B) 2.8229 no .
C(42) H(40B) 3.1844 no .
C(42) H(40C) 3.1138 no .
C(42) H(41A) 3.1256 no .
C(42) H(41C) 3.0927 no .
C(43) H(2) 3.4445 no .
C(43) H(16) 3.2860 no .
C(43) H(44A) 3.1305 no .
C(43) H(44C) 3.1144 no .
C(43) H(45B) 3.1831 no .
C(43) H(45C) 3.1527 no .
C(44) H(16) 3.5036 no .
C(44) H(43B) 3.1321 no .
C(44) H(43C) 3.1109 no .
C(44) H(45A) 3.2314 no .
C(44) H(45C) 3.1751 no .
C(44) H(46A) 3.0096 no .
C(44) H(47B) 2.9461 no .
C(45) H(43A) 3.1833 no .
C(45) H(43C) 3.1549 no .
C(45) H(44B) 3.2289 no .
C(45) H(44C) 3.1817 no .
C(45) H(47A) 3.2550 no .
C(45) H(47B) 3.2742 no .
C(46) H(44A) 3.4091 no .
C(46) H(44B) 3.3475 no .
C(46) H(47B) 3.2170 no .
C(46) H(47C) 3.1751 no .
C(46) H(48A) 3.2057 no .
C(46) H(48C) 3.1722 no .
C(47) H(44B) 2.9616 no .
C(47) H(45A) 2.8884 no .
C(47) H(46A) 3.2140 no .
C(47) H(46C) 3.1756 no .
C(47) H(48B) 3.1470 no .
C(47) H(48C) 3.1399 no .
C(48) H(41A) 3.5096 no .
C(48) H(41B) 3.0892 no .
C(48) H(46B) 3.2009 no .
C(48) H(46C) 3.1797 no .
C(48) H(47A) 3.1444 no .
C(48) H(47C) 3.1480 no .
C(49) H(50B) 3.2302 no .
C(49) H(50C) 3.1984 no .
C(49) H(51A) 3.1971 no .
C(49) H(51C) 3.1470 no .
C(50) H(12) 3.5083 no .
C(50) H(49A) 3.2192 no .
C(50) H(49C) 3.2088 no .
C(50) H(51B) 3.1482 no .
C(50) H(51C) 3.1522 no .
C(51) H(12) 3.0320 no .
C(51) H(49B) 3.2041 no .
C(51) H(49C) 3.1473 no .
C(51) H(50A) 3.1670 no .
C(51) H(50C) 3.1415 no .
C(52) H(25) 3.3213 no .
C(52) H(40A) 3.0602 no .
C(52) H(41B) 3.0077 no .
C(52) H(48A) 3.4181 no .
C(53) H(25) 3.0214 no .
C(53) H(40A) 2.8428 no .
C(53) H(41B) 3.2662 no .
C(54) H(49B) 2.6909 no .
C(54) H(51A) 3.0396 no .
C(55) H(49B) 3.1288 no .
C(55) H(51A) 2.8210 no .
C(56) H(12) 2.8561 no .
C(56) H(13) 3.3837 no .
C(56) H(51A) 3.5874 no .
C(57) H(12) 2.9426 no .
C(57) H(46B) 3.5156 no .
C(57) H(48A) 3.0248 no .
C(58) H(60) 3.2223 no .
C(58) H(62) 3.2485 no .
C(59) H(63) 3.2167 no .
C(60) H(62) 3.2141 no .
C(61) H(59) 3.2663 no .
C(61) H(63) 3.2742 no .
C(62) H(60) 3.2111 no .
C(63) H(59) 3.2158 no .
C(64) H(60) 2.6942 no .
C(64) H(62) 2.7214 no .
C(65) H(60) 3.5322 no .
C(65) H(62) 3.0768 no .
C(66) H(60) 3.0530 no .
C(67) H(60) 2.6420 no .
C(68) H(60) 2.7002 no .
C(69) H(62) 2.5963 no .
C(70) H(62) 2.5416 no .
C(71) H(73) 3.2366 no .
C(71) H(75) 3.2385 no .
C(72) H(76) 3.1812 no .
C(73) H(75) 3.1746 no .
C(74) H(72) 3.2620 no .
C(74) H(76) 3.2648 no .
C(75) H(11E) 3.5842 no .
C(75) H(73) 3.1738 no .
C(76) H(11E) 3.4171 no .
C(76) H(12A) 3.3015 no .
C(76) H(72) 3.1751 no .
C(77) H(73) 2.7019 no .
C(77) H(75) 2.7040 no .
C(78) H(73) 3.2131 no .
C(78) H(75) 3.5995 no .
C(79) H(75) 2.6529 no .
C(80) H(75) 2.4583 no .
C(81) H(73) 3.5957 no .
C(81) H(75) 3.2916 no .
C(82) H(73) 2.8129 no .
C(83) H(73) 2.4772 no .
C(84) H(11A) 2.9177 no .
C(84) H(12B) 3.1913 no .
C(84) H(86) 3.2612 no .
C(84) H(88) 3.2577 no .
C(85) H(11A) 2.8180 no .
C(85) H(89) 3.2349 no .
C(86) H(11A) 2.8807 no .
C(86) H(88) 3.2249 no .
C(86) H(91B) 2.9250 no .
C(86) H(91C) 3.4944 no .
C(86) H(93B) 3.1294 no .
C(86) H(93C) 2.6206 no .
C(87) H(11A) 3.0486 no .
C(87) H(85) 3.2748 no .
C(87) H(89) 3.2900 no .
C(87) H(91A) 3.3572 no .
C(87) H(91B) 2.6916 no .
C(87) H(91C) 2.6811 no .
C(87) H(92A) 2.7481 no .
C(87) H(92B) 3.3837 no .
C(87) H(92C) 2.7169 no .
C(87) H(93A) 3.3586 no .
C(87) H(93B) 2.7178 no .
C(87) H(93C) 2.6813 no .
C(88) H(11A) 3.1472 no .
C(88) H(86) 3.2272 no .
C(88) H(91C) 3.2686 no .
C(88) H(92A) 2.9420 no .
C(88) H(92C) 2.6794 no .
C(89) H(11A) 3.0968 no .
C(89) H(12B) 3.4991 no .
C(89) H(85) 3.2326 no .
C(90) H(86) 2.6648 no .
C(90) H(88) 2.7340 no .
C(91) H(86) 3.1675 no .
C(91) H(92A) 3.3516 no .
C(91) H(92B) 2.6678 no .
C(91) H(92C) 2.6863 no .
C(91) H(93A) 2.6482 no .
C(91) H(93B) 3.3367 no .
C(91) H(93C) 2.6724 no .
C(92) H(88) 2.5303 no .
C(92) H(91A) 2.6675 no .
C(92) H(91B) 3.3504 no .
C(92) H(91C) 2.6903 no .
C(92) H(93A) 2.6645 no .
C(92) H(93B) 2.6723 no .
C(92) H(93C) 3.3383 no .
C(93) H(86) 2.6328 no .
C(93) H(91A) 2.6700 no .
C(93) H(91B) 2.6683 no .
C(93) H(91C) 3.3299 no .
C(93) H(92A) 2.6796 no .
C(93) H(92B) 2.6709 no .
C(93) H(92C) 3.3326 no .
C(94) H(85) 3.3140 no .
C(95) H(63) 3.1273 no .
C(96) H(62) 3.3796 no .
C(96) H(63) 2.7989 no .
C(99) H(85) 3.2590 no .
C(104) H(63) 3.5705 no .
C(105) H(63) 3.4530 no .
C(106) H(72) 3.0223 no .
C(107) H(72) 3.5074 no .
C(115) H(72) 3.3380 no .
C(116) H(59) 3.4805 no .
C(117) H(59) 3.0459 no .
C(118) H(11D) 3.2114 no .
C(118) H(11F) 3.1558 no .
C(118) H(12B) 3.1553 no .
C(118) H(12C) 3.1045 no .
C(119) H(11B) 3.1997 no .
C(119) H(11C) 3.1661 no .
C(119) H(12A) 3.1915 no .
C(119) H(12C) 3.1674 no .
C(120) H(11A) 3.1512 no .
C(120) H(11C) 3.1142 no .
C(120) H(11E) 3.2003 no .
C(120) H(11F) 3.1649 no .
C(120) H(76) 3.5971 no .
C(121) H(11B) 2.7948 no .
C(121) H(11D) 2.7818 no .
C(122) H(11B) 2.8723 no .
C(122) H(11D) 3.2468 no .
C(123) H(85) 3.2964 no .
C(125) H(11D) 3.3997 no .
C(125) H(11E) 3.5552 no .
C(126) H(11D) 2.7573 no .
C(126) H(11E) 2.9331 no .
H(2) H(3) 2.3133 no .
H(2) H(43A) 2.5703 no .
H(2) H(43C) 3.5760 no .
H(2) H(45B) 3.3948 no .
H(3) H(9B) 3.5217 no .
H(3) H(10A) 2.3694 no .
H(3) H(10B) 2.1558 no .
H(3) H(10C) 3.4460 no .
H(3) H(45B) 3.5359 no .
H(5) H(6) 2.3255 no .
H(5) H(8A) 3.2308 no .
H(5) H(8C) 2.2341 no .
H(5) H(9B) 3.4829 no .
H(5) H(9C) 2.4303 no .
H(5) H(45B) 3.5523 no .
H(6) H(39A) 3.4071 no .
H(6) H(41A) 2.7045 no .
H(6) H(45B) 3.4684 no .
H(8A) H(9A) 3.5574 no .
H(8A) H(9C) 3.5978 no .
H(8A) H(10A) 2.4572 no .
H(8A) H(10B) 3.5534 no .
H(8A) H(10C) 2.9167 no .
H(8B) H(9A) 2.4577 no .
H(8B) H(9B) 3.5597 no .
H(8B) H(9C) 2.9778 no .
H(8B) H(10A) 2.9338 no .
H(8B) H(10B) 3.5455 no .
H(8B) H(10C) 2.4404 no .
H(8C) H(9A) 2.9408 no .
H(8C) H(9B) 3.5930 no .
H(8C) H(9C) 2.5218 no .
H(8C) H(10A) 3.5486 no .
H(8C) H(10C) 3.5371 no .
H(9A) H(10A) 3.5880 no .
H(9A) H(10B) 2.9958 no .
H(9A) H(10C) 2.5031 no .
H(9B) H(10A) 3.5993 no .
H(9B) H(10B) 2.5275 no .
H(9B) H(10C) 2.9665 no .
H(9B) H(45B) 3.3801 no .
H(9B) H(45C) 3.5148 no .
H(9C) H(10B) 3.5948 no .
H(9C) H(10C) 3.5782 no .
H(11A) H(12B) 3.0034 no .
H(11A) H(12C) 3.3528 no .
H(11A) H(85) 3.2964 no .
H(11A) H(86) 3.3838 no .
H(11A) H(91B) 3.3102 no .
H(11A) H(91C) 3.1942 no .
H(11B) H(11D) 3.0675 no .
H(11B) H(11F) 3.4025 no .
H(11B) H(91B) 3.2387 no .
H(11B) H(91C) 3.5338 no .
H(11C) H(11D) 3.4335 no .
H(11C) H(11F) 2.9739 no .
H(11C) H(12B) 3.3719 no .
H(11C) H(12C) 2.9116 no .
H(11C) H(91C) 3.5248 no .
H(11E) H(12A) 3.0509 no .
H(11E) H(12C) 3.4253 no .
H(11E) H(75) 3.5382 no .
H(11E) H(76) 3.3006 no .
H(11F) H(12A) 3.4092 no .
H(11F) H(12C) 2.9884 no .
H(12) H(13) 2.3178 no .
H(12) H(46B) 3.5434 no .
H(12) H(50A) 2.9600 no .
H(12) H(51A) 3.4061 no .
H(12) H(51B) 2.3857 no .
H(12A) H(76) 2.6638 no .
H(12B) H(89) 3.4275 no .
H(13) H(51B) 2.9214 no .
H(15) H(16) 2.3116 no .
H(15) H(44A) 3.2333 no .
H(15) H(46A) 3.4777 no .
H(16) H(43B) 2.4183 no .
H(16) H(44A) 2.7046 no .
H(25) H(26) 2.3067 no .
H(25) H(37A) 3.5811 no .
H(25) H(38B) 3.4330 no .
H(25) H(40A) 2.4344 no .
H(25) H(40B) 3.2337 no .
H(26) H(38B) 3.5604 no .
H(26) H(40A) 3.0764 no .
H(26) H(40B) 3.3538 no .
H(28) H(29) 2.3221 no .
H(28) H(49A) 3.2548 no .
H(29) H(49A) 3.2813 no .
H(29) H(50B) 2.8793 no .
H(37A) H(38B) 3.0054 no .
H(37A) H(38C) 3.3624 no .
H(37B) H(39A) 3.0171 no .
H(37B) H(39C) 3.3727 no .
H(37C) H(38B) 3.3837 no .
H(37C) H(38C) 2.9337 no .
H(37C) H(39A) 3.3627 no .
H(37C) H(39C) 2.9103 no .
H(38A) H(39B) 3.0644 no .
H(38A) H(39C) 3.4182 no .
H(38A) H(40B) 2.5653 no .
H(38A) H(42A) 2.4172 no .
H(38B) H(40B) 2.7418 no .
H(38C) H(39B) 3.4049 no .
H(38C) H(39C) 2.9623 no .
H(39A) H(42B) 3.4689 no .
H(39B) H(42A) 2.4472 no .
H(39B) H(42B) 2.4838 no .
H(40A) H(41B) 3.0824 no .
H(40A) H(41C) 3.4133 no .
H(40B) H(42A) 3.0483 no .
H(40B) H(42C) 3.3849 no .
H(40C) H(41B) 3.4545 no .
H(40C) H(41C) 2.9952 no .
H(40C) H(42A) 3.3748 no .
H(40C) H(42C) 2.9073 no .
H(41A) H(42B) 2.9514 no .
H(41A) H(42C) 3.3624 no .
H(41A) H(48A) 3.5877 no .
H(41A) H(48B) 2.6384 no .
H(41B) H(48A) 2.7587 no .
H(41B) H(48B) 2.5756 no .
H(41B) H(48C) 3.5678 no .
H(41C) H(42B) 3.3197 no .
H(41C) H(42C) 2.9148 no .
H(41C) H(48B) 3.2162 no .
H(43A) H(45B) 3.0367 no .
H(43A) H(45C) 3.4037 no .
H(43B) H(44A) 2.9648 no .
H(43B) H(44C) 3.3555 no .
H(43C) H(44A) 3.3484 no .
H(43C) H(44C) 2.9258 no .
H(43C) H(45B) 3.4065 no .
H(43C) H(45C) 2.9749 no .
H(44A) H(46A) 2.6366 no .
H(44A) H(47B) 3.5505 no .
H(44B) H(45A) 3.1051 no .
H(44B) H(45C) 3.4383 no .
H(44B) H(46A) 2.6691 no .
H(44B) H(47A) 3.5452 no .
H(44B) H(47B) 2.1598 no .
H(44B) H(47C) 3.5965 no .
H(44C) H(45A) 3.4509 no .
H(44C) H(45C) 2.9965 no .
H(44C) H(47B) 3.5712 no .
H(45A) H(47A) 2.4648 no .
H(45A) H(47B) 2.5958 no .
H(45B) H(47A) 3.5923 no .
H(46A) H(47B) 3.0806 no .
H(46A) H(47C) 3.4314 no .
H(46B) H(48A) 3.0619 no .
H(46B) H(48C) 3.4207 no .
H(46C) H(47B) 3.4365 no .
H(46C) H(47C) 2.9964 no .
H(46C) H(48A) 3.4379 no .
H(46C) H(48C) 3.0045 no .
H(47A) H(48B) 2.9770 no .
H(47A) H(48C) 3.3708 no .
H(47C) H(48B) 3.3858 no .
H(47C) H(48C) 2.9734 no .
H(49A) H(50B) 3.0811 no .
H(49A) H(50C) 3.4369 no .
H(49B) H(51A) 3.0674 no .
H(49B) H(51C) 3.4146 no .
H(49C) H(50B) 3.4672 no .
H(49C) H(50C) 3.0367 no .
H(49C) H(51A) 3.4048 no .
H(49C) H(51C) 2.9553 no .
H(50A) H(51B) 2.9948 no .
H(50A) H(51C) 3.4061 no .
H(50C) H(51B) 3.3645 no .
H(50C) H(51C) 2.9721 no .
H(59) H(60) 2.2959 no .
H(62) H(63) 2.3288 no .
H(72) H(73) 2.3095 no .
H(75) H(76) 2.3408 no .
H(85) H(86) 2.3320 no .
H(86) H(91B) 2.7065 no .
H(86) H(93A) 3.5011 no .
H(86) H(93B) 2.9391 no .
H(86) H(93C) 2.0368 no .
H(88) H(89) 2.3387 no .
H(88) H(91C) 3.3098 no .
H(88) H(92A) 2.5410 no .
H(88) H(92B) 3.4768 no .
H(88) H(92C) 2.0900 no .
H(91A) H(92A) 3.5631 no .
H(91A) H(92B) 2.4640 no .
H(91A) H(92C) 2.9534 no .
H(91A) H(93A) 2.4622 no .
H(91A) H(93B) 3.5624 no .
H(91A) H(93C) 2.9655 no .
H(91B) H(92B) 3.5612 no .
H(91B) H(92C) 3.5861 no .
H(91B) H(93A) 2.9274 no .
H(91B) H(93B) 3.5723 no .
H(91B) H(93C) 2.4862 no .
H(91C) H(92A) 3.5892 no .
H(91C) H(92B) 2.9598 no .
H(91C) H(92C) 2.5083 no .
H(91C) H(93A) 3.5456 no .
H(91C) H(93C) 3.5631 no .
H(92A) H(93A) 2.9563 no .
H(92A) H(93B) 2.4937 no .
H(92A) H(93C) 3.5768 no .
H(92B) H(93A) 2.4759 no .
H(92B) H(93B) 2.9548 no .
H(92B) H(93C) 3.5666 no .
H(92C) H(93A) 3.5561 no .
H(92C) H(93B) 3.5663 no .
S(1) H(93A) 3.2470 no 1_655
S(1) H(93C) 3.2166 no 1_655
S(2) H(91B) 3.3394 no 1_655
S(4) H(9A) 3.3673 no .
S(4) H(39C) 3.5588 no 2_666
S(5) H(9C) 3.2818 no .
S(6) H(8C) 3.2584 no .
S(6) H(9C) 3.2710 no .
C(5) H(12B) 3.4133 no .
C(8) H(8A) 3.0226 no 2_666
C(18) H(11B) 3.0641 no 2_657
C(18) H(11C) 3.4137 no 2_657
C(19) H(11B) 3.4394 no 2_657
C(20) H(50A) 3.2665 no 2_757
C(20) H(50C) 3.5465 no 2_757
C(20) H(51B) 3.3818 no 2_757
C(21) H(50A) 3.5665 no 2_757
C(23) H(41C) 3.1775 no 2_657
C(31) H(10C) 3.5961 no 1_545
C(31) H(38C) 3.5846 no 2_656
C(31) H(59) 3.0352 no 1_545
C(32) H(10C) 3.5337 no 1_545
C(32) H(38A) 3.4227 no 2_656
C(32) H(38C) 3.4278 no 2_656
C(32) H(59) 3.4882 no 1_545
C(33) H(10C) 3.3972 no 1_545
C(33) H(92A) 3.1503 no 2_656
C(33) H(92B) 3.5852 no 2_656
C(33) H(92C) 3.1857 no 2_656
C(34) H(10C) 3.5580 no 1_545
C(34) H(92A) 3.0245 no 2_656
C(34) H(92B) 3.5465 no 2_656
C(34) H(92C) 3.3842 no 2_656
C(39) H(8B) 3.5073 no 2_666
C(40) H(60) 3.3687 no 1_545
C(41) H(11C) 3.1029 no .
C(42) H(88) 3.1327 no .
C(42) H(91C) 3.5126 no .
C(42) H(92C) 3.1371 no .
C(43) H(86) 2.9160 no 1_655
C(43) H(93C) 3.1319 no 1_655
C(47) H(11E) 3.3611 no .
C(47) H(11F) 3.5733 no .
C(47) H(12A) 3.4453 no .
C(47) H(75) 3.4765 no .
C(47) H(76) 3.1024 no .
C(48) H(11F) 3.1806 no .
C(48) H(12C) 3.5466 no .
C(51) H(11D) 3.3462 no 2_657
C(52) H(46C) 3.5751 no 2_657
C(54) H(47C) 3.4077 no 2_657
C(55) H(46C) 3.5600 no 2_657
C(55) H(47C) 2.9627 no 2_657
C(56) H(11F) 3.5835 no 2_657
C(56) H(46C) 3.3906 no 2_657
C(56) H(48C) 2.8009 no 2_657
C(57) H(46C) 3.3860 no 2_657
C(57) H(48C) 3.0534 no 2_657
C(58) H(37C) 3.2561 no 2_666
C(58) H(39C) 3.5586 no 2_666
C(59) H(37C) 3.2299 no 2_666
C(59) H(38C) 3.2469 no 2_666
C(59) H(39C) 3.4738 no 2_666
C(60) H(37C) 3.1507 no 2_666
C(60) H(38C) 3.0767 no 2_666
C(61) H(37C) 3.0592 no 2_666
C(62) H(37C) 3.0198 no 2_666
C(63) H(37C) 3.1240 no 2_666
C(65) H(50B) 3.3420 no 1_465
C(65) H(50C) 3.1812 no 1_465
C(65) H(91A) 3.5849 no 1_565
C(66) H(40C) 3.3408 no 1_565
C(66) H(50C) 3.5228 no 1_465
C(66) H(91A) 3.4900 no 1_565
C(69) H(29) 3.4049 no 1_465
C(70) H(29) 3.0252 no 1_465
C(76) H(47A) 3.4063 no .
C(78) H(49B) 3.1458 no 2_657
C(78) H(49C) 3.3457 no 2_657
C(79) H(49B) 2.9941 no 2_657
C(81) H(45A) 3.3333 no 2_667
C(81) H(45C) 3.5154 no 2_667
C(81) H(76) 3.0279 no 2_667
C(82) H(44C) 3.4897 no 2_667
C(82) H(45A) 3.2338 no 2_667
C(82) H(45C) 2.8552 no 2_667
C(83) H(44C) 3.2760 no 2_667
C(83) H(45C) 3.0997 no 2_667
C(86) H(43C) 3.5210 no 1_455
C(88) H(42B) 3.1311 no .
C(88) H(42C) 3.4763 no .
C(89) H(42B) 3.5070 no .
C(91) H(42C) 3.4743 no .
C(92) H(42C) 3.5256 no .
C(93) H(2) 3.5291 no 1_455
C(93) H(43A) 3.4377 no 1_455
C(94) H(43C) 3.4149 no 1_455
C(97) H(92A) 3.5809 no 2_566
C(98) H(3) 2.9515 no 1_455
C(98) H(10B) 3.3269 no 1_455
C(99) H(2) 3.5548 no 1_455
C(99) H(3) 3.4934 no 1_455
C(99) H(43C) 3.0418 no 1_455
C(100) H(39A) 3.1490 no 2_666
C(100) H(39C) 3.5558 no 2_666
C(101) H(8B) 3.3869 no .
C(101) H(8C) 3.5563 no .
C(101) H(39A) 3.3863 no 2_666
C(102) H(3) 3.5100 no 2_666
C(103) H(2) 3.5313 no 2_666
C(103) H(3) 3.5142 no 2_666
C(104) H(37B) 3.4047 no 2_666
C(104) H(93A) 3.5868 no 2_566
C(104) H(93B) 2.8626 no 2_566
C(105) H(37B) 2.7322 no 2_666
C(105) H(37C) 3.3612 no 2_666
C(105) H(93B) 3.2681 no 2_566
C(108) H(50C) 3.2565 no 1_465
C(108) H(51C) 3.4346 no 1_465
C(109) H(50C) 3.2448 no 1_465
C(110) H(15) 3.4663 no 2_667
C(110) H(44A) 3.5453 no 2_667
C(111) H(15) 3.5779 no 2_667
C(111) H(44A) 3.3428 no 2_667
C(112) H(40C) 3.4400 no 1_565
C(114) H(44B) 3.4150 no 2_667
C(114) H(46A) 3.4221 no 2_667
C(115) H(44B) 3.4109 no 2_667
C(115) H(47B) 3.5708 no 2_667
C(118) H(41C) 3.4179 no .
C(119) H(47A) 3.5013 no .
C(119) H(47C) 3.4051 no .
C(119) H(48C) 3.5962 no .
C(119) H(51A) 3.3536 no 2_657
C(120) H(5) 3.3295 no .
C(120) H(41A) 3.5760 no .
C(120) H(47A) 3.0523 no .
C(120) H(48B) 3.5435 no .
C(121) H(15) 3.2156 no 1_455
C(121) H(16) 3.1911 no 1_455
C(122) H(15) 3.2646 no 1_455
C(122) H(16) 2.9558 no 1_455
C(122) H(44A) 3.4397 no 1_455
C(123) H(43C) 3.5737 no 1_455
C(123) H(44C) 3.3139 no 1_455
C(126) H(51A) 3.1986 no 2_657
C(126) H(51C) 3.2666 no 2_657
H(2) C(93) 3.5291 no 1_655
H(2) C(99) 3.5548 no 1_655
H(2) C(103) 3.5313 no 2_666
H(2) H(93B) 3.1344 no 1_655
H(2) H(93C) 3.1076 no 1_655
H(3) C(98) 2.9515 no 1_655
H(3) C(99) 3.4934 no 1_655
H(3) C(102) 3.5100 no 2_666
H(3) C(103) 3.5142 no 2_666
H(5) C(120) 3.3295 no .
H(5) H(12A) 3.5399 no .
H(5) H(12B) 2.6646 no .
H(5) H(12C) 3.3089 no .
H(5) H(89) 3.2340 no .
H(6) H(12B) 3.5675 no .
H(6) H(12C) 3.1139 no .
H(8A) C(8) 3.0226 no 2_666
H(8A) H(8A) 2.4599 no 2_666
H(8A) H(8B) 3.3078 no 2_666
H(8A) H(8C) 2.8619 no 2_666
H(8A) H(89) 3.4537 no 2_666
H(8B) C(39) 3.5073 no 2_666
H(8B) C(101) 3.3869 no .
H(8B) H(8A) 3.3078 no 2_666
H(8B) H(39A) 3.2578 no 2_666
H(8B) H(39B) 3.4080 no 2_666
H(8B) H(39C) 3.2733 no 2_666
H(8C) S(6) 3.2584 no .
H(8C) C(101) 3.5563 no .
H(8C) H(8A) 2.8619 no 2_666
H(8C) H(89) 3.0255 no .
H(9A) S(4) 3.3673 no .
H(9C) S(5) 3.2818 no .
H(9C) S(6) 3.2710 no .
H(9C) H(12A) 3.4846 no .
H(9C) H(12B) 3.2571 no .
H(10A) H(88) 3.2764 no 2_666
H(10A) H(89) 3.2773 no 2_666
H(10B) C(98) 3.3269 no 1_655
H(10C) C(31) 3.5961 no 1_565
H(10C) C(32) 3.5337 no 1_565
H(10C) C(33) 3.3972 no 1_565
H(10C) C(34) 3.5580 no 1_565
H(10C) H(39B) 3.4399 no 2_666
H(11B) C(18) 3.0641 no 2_657
H(11B) C(19) 3.4394 no 2_657
H(11C) C(18) 3.4137 no 2_657
H(11C) C(41) 3.1029 no .
H(11C) H(41A) 2.8794 no .
H(11C) H(41C) 2.4586 no .
H(11D) C(51) 3.3462 no 2_657
H(11D) H(13) 3.4213 no 2_657
H(11D) H(51A) 2.7676 no 2_657
H(11D) H(51B) 3.1609 no 2_657
H(11E) C(47) 3.3611 no .
H(11E) H(47A) 3.0314 no .
H(11E) H(47C) 2.7954 no .
H(11E) H(51A) 3.1857 no 2_657
H(11F) C(47) 3.5733 no .
H(11F) C(48) 3.1806 no .
H(11F) C(56) 3.5835 no 2_657
H(11F) H(13) 3.5280 no 2_657
H(11F) H(47A) 3.2911 no .
H(11F) H(47C) 3.1290 no .
H(11F) H(48B) 2.8737 no .
H(11F) H(48C) 2.6638 no .
H(12A) C(47) 3.4453 no .
H(12A) H(5) 3.5399 no .
H(12A) H(9C) 3.4846 no .
H(12A) H(45A) 3.3699 no .
H(12A) H(47A) 2.4821 no .
H(12B) C(5) 3.4133 no .
H(12B) H(5) 2.6646 no .
H(12B) H(6) 3.5675 no .
H(12B) H(9C) 3.2571 no .
H(12C) C(48) 3.5466 no .
H(12C) H(5) 3.3089 no .
H(12C) H(6) 3.1139 no .
H(12C) H(41A) 2.7366 no .
H(12C) H(47A) 2.8277 no .
H(12C) H(48B) 2.6662 no .
H(13) H(11D) 3.4213 no 2_657
H(13) H(11F) 3.5280 no 2_657
H(15) C(110) 3.4663 no 2_667
H(15) C(111) 3.5779 no 2_667
H(15) C(121) 3.2156 no 1_655
H(15) C(122) 3.2646 no 1_655
H(16) C(121) 3.1911 no 1_655
H(16) C(122) 2.9558 no 1_655
H(29) C(69) 3.4049 no 1_645
H(29) C(70) 3.0252 no 1_645
H(37B) C(104) 3.4047 no 2_666
H(37B) C(105) 2.7322 no 2_666
H(37C) C(58) 3.2561 no 2_666
H(37C) C(59) 3.2299 no 2_666
H(37C) C(60) 3.1507 no 2_666
H(37C) C(61) 3.0592 no 2_666
H(37C) C(62) 3.0198 no 2_666
H(37C) C(63) 3.1240 no 2_666
H(37C) C(105) 3.3612 no 2_666
H(37C) H(62) 3.4810 no 2_666
H(38A) C(32) 3.4227 no 2_656
H(38C) C(31) 3.5846 no 2_656
H(38C) C(32) 3.4278 no 2_656
H(38C) C(59) 3.2469 no 2_666
H(38C) C(60) 3.0767 no 2_666
H(38C) H(59) 3.1130 no 2_666
H(38C) H(60) 2.8407 no 2_666
H(39A) C(100) 3.1490 no 2_666
H(39A) C(101) 3.3863 no 2_666
H(39A) H(8B) 3.2578 no 2_666
H(39B) H(8B) 3.4080 no 2_666
H(39B) H(10C) 3.4399 no 2_666
H(39C) S(4) 3.5588 no 2_666
H(39C) C(58) 3.5586 no 2_666
H(39C) C(59) 3.4738 no 2_666
H(39C) C(100) 3.5558 no 2_666
H(39C) H(8B) 3.2733 no 2_666
H(39C) H(59) 3.3015 no 2_666
H(40B) H(60) 2.7375 no 1_545
H(40C) C(66) 3.3408 no 1_545
H(40C) C(112) 3.4400 no 1_545
H(40C) H(60) 3.1929 no 1_545
H(41A) C(120) 3.5760 no .
H(41A) H(11C) 2.8794 no .
H(41A) H(12C) 2.7366 no .
H(41C) C(23) 3.1775 no 2_657
H(41C) C(118) 3.4179 no .
H(41C) H(11C) 2.4586 no .
H(42A) H(88) 3.2849 no .
H(42A) H(92C) 2.9984 no .
H(42B) C(88) 3.1311 no .
H(42B) C(89) 3.5070 no .
H(42B) H(88) 2.6172 no .
H(42B) H(89) 3.3273 no .
H(42B) H(92C) 3.2734 no .
H(42C) C(88) 3.4763 no .
H(42C) C(91) 3.4743 no .
H(42C) C(92) 3.5256 no .
H(42C) H(88) 3.0065 no .
H(42C) H(91C) 2.5771 no .
H(42C) H(92C) 2.6441 no .
H(43A) C(93) 3.4377 no 1_655
H(43A) H(86) 2.8259 no 1_655
H(43A) H(93C) 2.5023 no 1_655
H(43B) H(86) 2.7339 no 1_655
H(43B) H(91B) 3.4713 no 1_655
H(43B) H(93C) 3.0075 no 1_655
H(43C) C(86) 3.5210 no 1_655
H(43C) C(94) 3.4149 no 1_655
H(43C) C(99) 3.0418 no 1_655
H(43C) C(123) 3.5737 no 1_655
H(43C) H(85) 3.4406 no 1_655
H(43C) H(86) 2.6894 no 1_655
H(43C) H(93C) 3.4557 no 1_655
H(44A) C(110) 3.5453 no 2_667
H(44A) C(111) 3.3428 no 2_667
H(44A) C(122) 3.4397 no 1_655
H(44B) C(114) 3.4150 no 2_667
H(44B) C(115) 3.4109 no 2_667
H(44C) C(82) 3.4897 no 2_667
H(44C) C(83) 3.2760 no 2_667
H(44C) C(123) 3.3139 no 1_655
H(44C) H(73) 3.3087 no 2_667
H(45A) C(81) 3.3333 no 2_667
H(45A) C(82) 3.2338 no 2_667
H(45A) H(12A) 3.3699 no .
H(45A) H(76) 3.2417 no .
H(45C) C(81) 3.5154 no 2_667
H(45C) C(82) 2.8552 no 2_667
H(45C) C(83) 3.0997 no 2_667
H(46A) C(114) 3.4221 no 2_667
H(46C) C(52) 3.5751 no 2_657
H(46C) C(55) 3.5600 no 2_657
H(46C) C(56) 3.3906 no 2_657
H(46C) C(57) 3.3860 no 2_657
H(47A) C(76) 3.4063 no .
H(47A) C(119) 3.5013 no .
H(47A) C(120) 3.0523 no .
H(47A) H(11E) 3.0314 no .
H(47A) H(11F) 3.2911 no .
H(47A) H(12A) 2.4821 no .
H(47A) H(12C) 2.8277 no .
H(47A) H(75) 3.5916 no .
H(47A) H(76) 2.5842 no .
H(47B) C(115) 3.5708 no 2_667
H(47B) H(75) 3.2535 no .
H(47B) H(76) 3.0262 no .
H(47C) C(54) 3.4077 no 2_657
H(47C) C(55) 2.9627 no 2_657
H(47C) C(119) 3.4051 no .
H(47C) H(11E) 2.7954 no .
H(47C) H(11F) 3.1290 no .
H(47C) H(75) 3.0386 no .
H(47C) H(76) 3.2051 no .
H(48B) C(120) 3.5435 no .
H(48B) H(11F) 2.8737 no .
H(48B) H(12C) 2.6662 no .
H(48C) C(56) 2.8009 no 2_657
H(48C) C(57) 3.0534 no 2_657
H(48C) C(119) 3.5962 no .
H(48C) H(11F) 2.6638 no .
H(49B) C(78) 3.1458 no 2_657
H(49B) C(79) 2.9941 no 2_657
H(49C) C(78) 3.3457 no 2_657
H(50A) C(20) 3.2665 no 2_757
H(50A) C(21) 3.5665 no 2_757
H(50A) H(91A) 3.5164 no 1_655
H(50B) C(65) 3.3420 no 1_645
H(50B) H(91A) 3.5634 no 1_655
H(50C) C(20) 3.5465 no 2_757
H(50C) C(65) 3.1812 no 1_645
H(50C) C(66) 3.5228 no 1_645
H(50C) C(108) 3.2565 no 1_645
H(50C) C(109) 3.2448 no 1_645
H(51A) C(119) 3.3536 no 2_657
H(51A) C(126) 3.1986 no 2_657
H(51A) H(11D) 2.7676 no 2_657
H(51A) H(11E) 3.1857 no 2_657
H(51B) C(20) 3.3818 no 2_757
H(51B) H(11D) 3.1609 no 2_657
H(51C) C(108) 3.4346 no 1_645
H(51C) C(126) 3.2666 no 2_657
H(59) C(31) 3.0352 no 1_565
H(59) C(32) 3.4882 no 1_565
H(59) H(38C) 3.1130 no 2_666
H(59) H(39C) 3.3015 no 2_666
H(60) C(40) 3.3687 no 1_565
H(60) H(38C) 2.8407 no 2_666
H(60) H(40B) 2.7375 no 1_565
H(60) H(40C) 3.1929 no 1_565
H(62) H(37C) 3.4810 no 2_666
H(73) H(44C) 3.3087 no 2_667
H(75) C(47) 3.4765 no .
H(75) H(47A) 3.5916 no .
H(75) H(47B) 3.2535 no .
H(75) H(47C) 3.0386 no .
H(76) C(47) 3.1024 no .
H(76) C(81) 3.0279 no 2_667
H(76) H(45A) 3.2417 no .
H(76) H(47A) 2.5842 no .
H(76) H(47B) 3.0262 no .
H(76) H(47C) 3.2051 no .
H(85) H(43C) 3.4406 no 1_455
H(86) C(43) 2.9160 no 1_455
H(86) H(43A) 2.8259 no 1_455
H(86) H(43B) 2.7339 no 1_455
H(86) H(43C) 2.6894 no 1_455
H(88) C(42) 3.1327 no .
H(88) H(10A) 3.2764 no 2_666
H(88) H(42A) 3.2849 no .
H(88) H(42B) 2.6172 no .
H(88) H(42C) 3.0065 no .
H(89) H(5) 3.2340 no .
H(89) H(8A) 3.4537 no 2_666
H(89) H(8C) 3.0255 no .
H(89) H(10A) 3.2773 no 2_666
H(89) H(42B) 3.3273 no .
H(91A) C(65) 3.5849 no 1_545
H(91A) C(66) 3.4900 no 1_545
H(91A) H(50A) 3.5164 no 1_455
H(91A) H(50B) 3.5634 no 1_455
H(91B) S(2) 3.3394 no 1_455
H(91B) H(43B) 3.4713 no 1_455
H(91C) C(42) 3.5126 no .
H(91C) H(42C) 2.5771 no .
H(92A) C(33) 3.1503 no 2_656
H(92A) C(34) 3.0245 no 2_656
H(92A) C(97) 3.5809 no 2_566
H(92B) C(33) 3.5852 no 2_656
H(92B) C(34) 3.5465 no 2_656
H(92C) C(33) 3.1857 no 2_656
H(92C) C(34) 3.3842 no 2_656
H(92C) C(42) 3.1371 no .
H(92C) H(42A) 2.9984 no .
H(92C) H(42B) 3.2734 no .
H(92C) H(42C) 2.6441 no .
H(93A) S(1) 3.2470 no 1_455
H(93A) C(104) 3.5868 no 2_566
H(93B) C(104) 2.8626 no 2_566
H(93B) C(105) 3.2681 no 2_566
H(93B) H(2) 3.1344 no 1_455
H(93C) S(1) 3.2166 no 1_455
H(93C) C(43) 3.1319 no 1_455
H(93C) H(2) 3.1076 no 1_455
H(93C) H(43A) 2.5023 no 1_455
H(93C) H(43B) 3.0075 no 1_455
H(93C) H(43C) 3.4557 no 1_455

loop_
_geom_torsion_atom_site_label_1
_geom_torsion_atom_site_label_2
_geom_torsion_atom_site_label_3
_geom_torsion_atom_site_label_4
_geom_torsion
_geom_torsion_publ_flag
S(1) Fe(1) S(3) Fe(3) 95.78(4) no
S(1) Fe(1) S(3) C(24) -164.31(6) no
S(3) Fe(1) S(1) Fe(2) -95.01(4) no
S(3) Fe(1) S(1) C(1) 160.01(6) no
S(1) Fe(1) O(1) Fe(2) 6.27(12) no
S(1) Fe(1) O(1) Fe(3) -93.62(12) no
O(1) Fe(1) S(1) Fe(2) -5.15(10) no
O(1) Fe(1) S(1) C(1) -110.13(11) no
S(1) Fe(1) N(1) Si(1) 57.0(3) no
S(1) Fe(1) N(1) Si(2) -124.99(19) no
N(1) Fe(1) S(1) Fe(2) 142.97(16) no
N(1) Fe(1) S(1) C(1) 37.99(18) no
S(3) Fe(1) O(1) Fe(2) 93.35(12) no
S(3) Fe(1) O(1) Fe(3) -6.54(12) no
O(1) Fe(1) S(3) Fe(3) 5.40(10) no
O(1) Fe(1) S(3) C(24) 105.32(11) no
S(3) Fe(1) N(1) Si(1) -49.1(3) no
S(3) Fe(1) N(1) Si(2) 128.9(2) no
N(1) Fe(1) S(3) Fe(3) -138.11(13) no
N(1) Fe(1) S(3) C(24) -38.19(14) no
O(1) Fe(1) N(1) Si(1) -171.53(18) no
O(1) Fe(1) N(1) Si(2) 6.5(4) no
N(1) Fe(1) O(1) Fe(2) -134.7(2) no
N(1) Fe(1) O(1) Fe(3) 125.4(2) no
S(1) Fe(2) S(2) Fe(3) -88.10(5) no
S(1) Fe(2) S(2) C(11) 167.05(6) no
S(2) Fe(2) S(1) Fe(1) 99.59(5) no
S(2) Fe(2) S(1) C(1) -147.75(6) no
S(1) Fe(2) O(1) Fe(1) -6.46(12) no
S(1) Fe(2) O(1) Fe(3) 93.30(12) no
O(1) Fe(2) S(1) Fe(1) 5.38(10) no
O(1) Fe(2) S(1) C(1) 118.04(12) no
S(1) Fe(2) N(2) Si(3) -45.2(3) no
S(1) Fe(2) N(2) Si(4) 137.71(18) no
N(2) Fe(2) S(1) Fe(1) -133.49(16) no
N(2) Fe(2) S(1) C(1) -20.84(17) no
S(2) Fe(2) O(1) Fe(1) -108.32(11) no
S(2) Fe(2) O(1) Fe(3) -8.56(12) no
O(1) Fe(2) S(2) Fe(3) 6.95(10) no
O(1) Fe(2) S(2) C(11) -97.91(11) no
S(2) Fe(2) N(2) Si(3) 76.6(3) no
S(2) Fe(2) N(2) Si(4) -100.5(3) no
N(2) Fe(2) S(2) Fe(3) 138.91(12) no
N(2) Fe(2) S(2) C(11) 34.05(14) no
O(1) Fe(2) N(2) Si(3) -170.60(18) no
O(1) Fe(2) N(2) Si(4) 12.3(4) no
N(2) Fe(2) O(1) Fe(1) 130.01(17) no
N(2) Fe(2) O(1) Fe(3) -130.23(18) no
S(2) Fe(3) S(3) Fe(1) -101.15(5) no
S(2) Fe(3) S(3) C(24) 153.30(6) no
S(3) Fe(3) S(2) Fe(2) 90.31(4) no
S(3) Fe(3) S(2) C(11) -167.05(6) no
S(2) Fe(3) O(1) Fe(1) 108.74(12) no
S(2) Fe(3) O(1) Fe(2) 8.62(12) no
O(1) Fe(3) S(2) Fe(2) -7.01(10) no
O(1) Fe(3) S(2) C(11) 95.63(11) no
S(2) Fe(3) N(3) Si(5) -64.6(3) no
S(2) Fe(3) N(3) Si(6) 115.0(3) no
N(3) Fe(3) S(2) Fe(2) -136.83(16) no
N(3) Fe(3) S(2) C(11) -34.19(17) no
S(3) Fe(3) O(1) Fe(1) 6.95(13) no
S(3) Fe(3) O(1) Fe(2) -93.17(12) no
O(1) Fe(3) S(3) Fe(1) -5.71(11) no
O(1) Fe(3) S(3) C(24) -111.26(12) no
S(3) Fe(3) N(3) Si(5) 60.6(3) no
S(3) Fe(3) N(3) Si(6) -119.9(3) no
N(3) Fe(3) S(3) Fe(1) 124.72(16) no
N(3) Fe(3) S(3) C(24) 19.17(17) no
O(1) Fe(3) N(3) Si(5) 178.7(3) no
O(1) Fe(3) N(3) Si(6) -1.8(4) no
N(3) Fe(3) O(1) Fe(1) -121.7(2) no
N(3) Fe(3) O(1) Fe(2) 138.15(19) no
S(4) Fe(4) S(6) Fe(6) 96.89(4) no
S(4) Fe(4) S(6) C(84) -161.15(5) no
S(6) Fe(4) S(4) Fe(5) -94.38(4) no
S(6) Fe(4) S(4) C(58) 166.37(6) no
S(4) Fe(4) O(2) Fe(5) 0.94(12) no
S(4) Fe(4) O(2) Fe(6) -98.70(12) no
O(2) Fe(4) S(4) Fe(5) -0.78(10) no
O(2) Fe(4) S(4) C(58) -100.03(11) no
S(4) Fe(4) N(4) Si(7) -120.1(3) no
S(4) Fe(4) N(4) Si(8) 61.2(3) no
N(4) Fe(4) S(4) Fe(5) 139.73(18) no
N(4) Fe(4) S(4) C(58) 40.48(19) no
S(6) Fe(4) O(2) Fe(5) 97.09(12) no
S(6) Fe(4) O(2) Fe(6) -2.54(13) no
O(2) Fe(4) S(6) Fe(6) 2.09(11) no
O(2) Fe(4) S(6) C(84) 104.06(11) no
S(6) Fe(4) N(4) Si(7) 124.4(3) no
S(6) Fe(4) N(4) Si(8) -54.3(3) no
N(4) Fe(4) S(6) Fe(6) -134.58(14) no
N(4) Fe(4) S(6) C(84) -32.62(15) no
O(2) Fe(4) N(4) Si(7) 5.6(4) no
O(2) Fe(4) N(4) Si(8) -173.04(18) no
N(4) Fe(4) O(2) Fe(5) -134.5(2) no
N(4) Fe(4) O(2) Fe(6) 125.9(2) no
S(4) Fe(5) S(5) Fe(6) -90.88(5) no
S(4) Fe(5) S(5) C(71) 170.29(6) no
S(5) Fe(5) S(4) Fe(4) 94.41(5) no
S(5) Fe(5) S(4) C(58) -158.69(6) no
S(4) Fe(5) O(2) Fe(4) -0.93(12) no
S(4) Fe(5) O(2) Fe(6) 97.99(12) no
O(2) Fe(5) S(4) Fe(4) 0.78(10) no
O(2) Fe(5) S(4) C(58) 107.68(11) no
S(4) Fe(5) N(5) Si(9) 108.76(19) no
S(4) Fe(5) N(5) Si(10) -67.6(3) no
N(5) Fe(5) S(4) Fe(4) -136.95(16) no
N(5) Fe(5) S(4) C(58) -30.05(17) no
S(5) Fe(5) O(2) Fe(4) -103.86(11) no
S(5) Fe(5) O(2) Fe(6) -4.94(13) no
O(2) Fe(5) S(5) Fe(6) 4.05(11) no
O(2) Fe(5) S(5) C(71) -94.78(12) no
S(5) Fe(5) N(5) Si(9) -129.45(19) no
S(5) Fe(5) N(5) Si(10) 54.2(3) no
N(5) Fe(5) S(5) Fe(6) 140.03(13) no
N(5) Fe(5) S(5) C(71) 41.21(15) no
O(2) Fe(5) N(5) Si(9) -12.1(4) no
O(2) Fe(5) N(5) Si(10) 171.55(16) no
N(5) Fe(5) O(2) Fe(4) 129.00(18) no
N(5) Fe(5) O(2) Fe(6) -132.08(18) no
S(5) Fe(6) S(6) Fe(4) -96.99(5) no
S(5) Fe(6) S(6) C(84) 159.51(6) no
S(6) Fe(6) S(5) Fe(5) 91.35(5) no
S(6) Fe(6) S(5) C(71) -164.35(6) no
S(5) Fe(6) O(2) Fe(4) 103.47(12) no
S(5) Fe(6) O(2) Fe(5) 4.99(13) no
O(2) Fe(6) S(5) Fe(5) -4.10(10) no
O(2) Fe(6) S(5) C(71) 100.20(11) no
S(5) Fe(6) N(6) Si(11) -70.9(3) no
S(5) Fe(6) N(6) Si(12) 106.8(3) no
N(6) Fe(6) S(5) Fe(5) -140.23(15) no
N(6) Fe(6) S(5) C(71) -35.94(16) no
S(6) Fe(6) O(2) Fe(4) 2.57(13) no
S(6) Fe(6) O(2) Fe(5) -95.91(12) no
O(2) Fe(6) S(6) Fe(4) -2.13(11) no
O(2) Fe(6) S(6) C(84) -105.63(12) no
S(6) Fe(6) N(6) Si(11) 49.1(3) no
S(6) Fe(6) N(6) Si(12) -133.2(3) no
N(6) Fe(6) S(6) Fe(4) 134.42(15) no
N(6) Fe(6) S(6) C(84) 30.92(16) no
O(2) Fe(6) N(6) Si(11) 169.5(2) no
O(2) Fe(6) N(6) Si(12) -12.8(4) no
N(6) Fe(6) O(2) Fe(4) -127.2(2) no
N(6) Fe(6) O(2) Fe(5) 134.4(2) no
Fe(1) S(1) C(1) C(2) -161.1(3) no
Fe(1) S(1) C(1) C(6) 15.9(5) no
Fe(2) S(1) C(1) C(2) 115.5(3) no
Fe(2) S(1) C(1) C(6) -67.5(4) no
Fe(2) S(2) C(11) C(12) 99.0(4) no
Fe(2) S(2) C(11) C(16) -86.3(4) no
Fe(3) S(2) C(11) C(12) 21.4(4) no
Fe(3) S(2) C(11) C(16) -163.8(3) no
Fe(1) S(3) C(24) C(25) -18.6(4) no
Fe(1) S(3) C(24) C(29) 161.3(3) no
Fe(3) S(3) C(24) C(25) 59.7(4) no
Fe(3) S(3) C(24) C(29) -120.4(3) no
Fe(4) S(4) C(58) C(59) 178.5(3) no
Fe(4) S(4) C(58) C(63) -5.1(4) no
Fe(5) S(4) C(58) C(59) 100.7(3) no
Fe(5) S(4) C(58) C(63) -82.9(4) no
Fe(5) S(5) C(71) C(72) 3.8(6) no
Fe(5) S(5) C(71) C(76) -177.7(4) no
Fe(6) S(5) C(71) C(72) -73.7(5) no
Fe(6) S(5) C(71) C(76) 104.8(4) no
Fe(4) S(6) C(84) C(85) -42.1(4) no
Fe(4) S(6) C(84) C(89) 137.4(3) no
Fe(6) S(6) C(84) C(85) 36.0(4) no
Fe(6) S(6) C(84) C(89) -144.5(3) no
C(37) Si(1) N(1) Fe(1) 11.4(5) no
C(37) Si(1) N(1) Si(2) -166.5(5) no
C(38) Si(1) N(1) Fe(1) 130.8(4) no
C(38) Si(1) N(1) Si(2) -47.1(4) no
C(39) Si(1) N(1) Fe(1) -108.2(4) no
C(39) Si(1) N(1) Si(2) 73.9(5) no
C(40) Si(2) N(1) Fe(1) -94.9(4) no
C(40) Si(2) N(1) Si(1) 83.1(4) no
C(41) Si(2) N(1) Fe(1) 26.5(4) no
C(41) Si(2) N(1) Si(1) -155.6(4) no
C(42) Si(2) N(1) Fe(1) 144.3(4) no
C(42) Si(2) N(1) Si(1) -37.7(5) no
C(43) Si(3) N(2) Fe(2) -18.2(4) no
C(43) Si(3) N(2) Si(4) 159.0(3) no
C(44) Si(3) N(2) Fe(2) -135.9(3) no
C(44) Si(3) N(2) Si(4) 41.3(4) no
C(45) Si(3) N(2) Fe(2) 101.9(3) no
C(45) Si(3) N(2) Si(4) -81.0(4) no
C(46) Si(4) N(2) Fe(2) 92.8(4) no
C(46) Si(4) N(2) Si(3) -84.3(4) no
C(47) Si(4) N(2) Fe(2) -146.0(3) no
C(47) Si(4) N(2) Si(3) 37.0(4) no
C(48) Si(4) N(2) Fe(2) -28.0(4) no
C(48) Si(4) N(2) Si(3) 155.0(3) no
C(49) Si(5) N(3) Fe(3) -112.4(4) no
C(49) Si(5) N(3) Si(6) 68.1(4) no
C(50) Si(5) N(3) Fe(3) 8.1(4) no
C(50) Si(5) N(3) Si(6) -171.4(4) no
C(51) Si(5) N(3) Fe(3) 126.5(4) no
C(51) Si(5) N(3) Si(6) -53.1(5) no
C(52) Si(6) N(3) Fe(3) 35.6(7) no
C(52) Si(6) N(3) Si(5) -144.9(7) no
C(53) Si(6) N(3) Fe(3) 51.3(7) no
C(53) Si(6) N(3) Si(5) -129.2(6) no
N(3) Si(6) C(54) C(55) 115.0(14) no
C(54) Si(6) N(3) Fe(3) 157.3(7) no
C(54) Si(6) N(3) Si(5) -23.2(8) no
N(3) Si(6) C(55) C(54) -73.2(16) no
C(55) Si(6) N(3) Fe(3) 177.1(7) no
C(55) Si(6) N(3) Si(5) -3.4(8) no
N(3) Si(6) C(56) C(57) 91.7(15) no
C(56) Si(6) N(3) Fe(3) -85.2(6) no
C(56) Si(6) N(3) Si(5) 94.3(7) no
N(3) Si(6) C(57) C(56) -94.9(11) no
C(57) Si(6) N(3) Fe(3) -65.3(5) no
C(57) Si(6) N(3) Si(5) 114.2(5) no
C(52) Si(6) C(54) C(55) -119.8(15) no
C(52) Si(6) C(55) C(54) 67.3(16) no
C(52) Si(6) C(56) C(57) -32.8(17) no
C(52) Si(6) C(57) C(56) 149.0(12) no
C(53) Si(6) C(54) C(55) -130.5(15) no
C(53) Si(6) C(55) C(54) 53.1(16) no
C(53) Si(6) C(56) C(57) -38.7(18) no
C(53) Si(6) C(57) C(56) 146.4(11) no
C(54) Si(6) C(56) C(57) -148.3(15) no
C(56) Si(6) C(54) C(55) -4.2(17) no
C(54) Si(6) C(57) C(56) 36.5(14) no
C(57) Si(6) C(54) C(55) -15.7(18) no
C(55) Si(6) C(56) C(57) -149.7(16) no
C(56) Si(6) C(55) C(54) 176.0(15) no
C(55) Si(6) C(57) C(56) 31.2(13) no
C(57) Si(6) C(55) C(54) 166.4(14) no
N(4) Si(7) C(94) C(95) 100.2(5) no
C(94) Si(7) N(4) Fe(4) -25.9(7) no
C(94) Si(7) N(4) Si(8) 152.7(7) no
N(4) Si(7) C(95) C(94) -102.1(4) no
N(4) Si(7) C(95) C(96) 103.4(5) no
C(95) Si(7) N(4) Fe(4) 29.5(6) no
C(95) Si(7) N(4) Si(8) -151.9(5) no
N(4) Si(7) C(96) C(95) -97.9(6) no
C(96) Si(7) N(4) Fe(4) 81.1(8) no
C(96) Si(7) N(4) Si(8) -100.4(8) no
N(4) Si(7) C(97) C(98) 117.9(3) no
C(97) Si(7) N(4) Fe(4) 150.6(6) no
C(97) Si(7) N(4) Si(8) -30.8(7) no
N(4) Si(7) C(98) C(97) -93.1(8) no
N(4) Si(7) C(98) C(99) 84.3(10) no
C(98) Si(7) N(4) Fe(4) -145.6(9) no
C(98) Si(7) N(4) Si(8) 33.0(10) no
N(4) Si(7) C(99) C(98) -118.1(5) no
C(99) Si(7) N(4) Fe(4) -97.9(6) no
C(99) Si(7) N(4) Si(8) 80.7(6) no
C(94) Si(7) C(95) C(94) 0.0(7) no
C(94) Si(7) C(95) C(96) -154.6(10) no
C(95) Si(7) C(94) C(95) -0.0(6) no
C(94) Si(7) C(96) C(95) 19.6(8) no
C(96) Si(7) C(94) C(95) -18.5(8) no
C(94) Si(7) C(97) C(98) -66.9(11) no
C(97) Si(7) C(94) C(95) -74.8(11) no
C(94) Si(7) C(98) C(97) 141.4(7) no
C(94) Si(7) C(98) C(99) -41.1(11) no
C(98) Si(7) C(94) C(95) -127.2(10) no
C(94) Si(7) C(99) C(98) 135.1(8) no
C(99) Si(7) C(94) C(95) -157.4(8) no
C(95) Si(7) C(96) C(95) -0.0(6) no
C(96) Si(7) C(95) C(94) 154.6(11) no
C(96) Si(7) C(95) C(96) -0.0(9) no
C(95) Si(7) C(97) C(98) -119.7(5) no
C(97) Si(7) C(95) C(94) 136.9(5) no
C(97) Si(7) C(95) C(96) -17.7(7) no
C(95) Si(7) C(98) C(97) 92.4(8) no
C(95) Si(7) C(98) C(99) -90.2(12) no
C(98) Si(7) C(95) C(94) 73.0(11) no
C(98) Si(7) C(95) C(96) -81.6(11) no
C(95) Si(7) C(99) C(98) 115.9(7) no
C(99) Si(7) C(95) C(94) 22.8(8) no
C(99) Si(7) C(95) C(96) -131.8(6) no
C(96) Si(7) C(97) C(98) -134.0(8) no
C(97) Si(7) C(96) C(95) 161.5(10) no
C(96) Si(7) C(98) C(97) 42.7(9) no
C(96) Si(7) C(98) C(99) -139.8(9) no
C(98) Si(7) C(96) C(95) 121.7(10) no
C(96) Si(7) C(99) C(98) 63.3(13) no
C(99) Si(7) C(96) C(95) 80.7(13) no
C(97) Si(7) C(98) C(97) 0.0(5) no
C(97) Si(7) C(98) C(99) 177.4(15) no
C(98) Si(7) C(97) C(98) 0.0(10) no
C(97) Si(7) C(99) C(98) -2.2(7) no
C(99) Si(7) C(97) C(98) 1.8(6) no
C(98) Si(7) C(99) C(98) 0.0(12) no
C(99) Si(7) C(98) C(97) -177.4(15) no
C(99) Si(7) C(98) C(99) 0.0(7) no
N(4) Si(8) C(100) C(101) 100.5(13) no
C(100) Si(8) N(4) Fe(4) -12.8(6) no
C(100) Si(8) N(4) Si(7) 168.5(6) no
N(4) Si(8) C(101) C(100) -87.2(9) no
C(101) Si(8) N(4) Fe(4) 7.4(5) no
C(101) Si(8) N(4) Si(7) -171.2(5) no
N(4) Si(8) C(102) C(103) 116.8(12) no
C(102) Si(8) N(4) Fe(4) 109.5(5) no
C(102) Si(8) N(4) Si(7) -69.1(6) no
N(4) Si(8) C(103) C(102) -69.4(13) no
C(103) Si(8) N(4) Fe(4) 127.2(5) no
C(103) Si(8) N(4) Si(7) -51.4(6) no
N(4) Si(8) C(104) C(105) 115.9(13) no
C(104) Si(8) N(4) Fe(4) -132.0(7) no
C(104) Si(8) N(4) Si(7) 49.3(8) no
N(4) Si(8) C(105) C(104) -72.5(13) no
C(105) Si(8) N(4) Fe(4) -107.0(7) no
C(105) Si(8) N(4) Si(7) 74.4(7) no
C(100) Si(8) C(102) C(103) -121.6(12) no
C(102) Si(8) C(100) C(101) -18.5(15) no
C(100) Si(8) C(103) C(102) 66.5(13) no
C(103) Si(8) C(100) C(101) -36.5(15) no
C(100) Si(8) C(104) C(105) -3.6(17) no
C(104) Si(8) C(100) C(101) -143.9(13) no
C(100) Si(8) C(105) C(104) 176.6(13) no
C(105) Si(8) C(100) C(101) -145.4(14) no
C(101) Si(8) C(102) C(103) -127.5(12) no
C(102) Si(8) C(101) C(100) 162.9(10) no
C(101) Si(8) C(103) C(102) 55.0(13) no
C(103) Si(8) C(101) C(100) 148.0(9) no
C(101) Si(8) C(104) C(105) -17.1(19) no
C(104) Si(8) C(101) C(100) 42.5(14) no
C(101) Si(8) C(105) C(104) 165.8(11) no
C(105) Si(8) C(101) C(100) 35.1(11) no
C(102) Si(8) C(104) C(105) -129.2(14) no
C(104) Si(8) C(102) C(103) 3.1(15) no
C(102) Si(8) C(105) C(104) 62.7(14) no
C(105) Si(8) C(102) C(103) -21.2(16) no
C(103) Si(8) C(104) C(105) -128.2(14) no
C(104) Si(8) C(103) C(102) -177.1(13) no
C(103) Si(8) C(105) C(104) 55.9(13) no
C(105) Si(8) C(103) C(102) 162.0(12) no
C(104) Si(8) C(105) C(104) 0.0(16) no
C(105) Si(8) C(104) C(105) 0.0(13) no
N(5) Si(9) C(106) C(107) -116.1(11) no
C(106) Si(9) N(5) Fe(5) 34.4(5) no
C(106) Si(9) N(5) Si(10) -149.4(5) no
N(5) Si(9) C(107) C(106) 71.4(18) no
C(107) Si(9) N(5) Fe(5) 14.3(7) no
C(107) Si(9) N(5) Si(10) -169.5(7) no
N(5) Si(9) C(108) C(109) -54.9(19) no
C(108) Si(9) N(5) Fe(5) -83.8(8) no
C(108) Si(9) N(5) Si(10) 92.4(8) no
N(5) Si(9) C(109) C(108) 131.5(11) no
C(109) Si(9) N(5) Fe(5) -101.9(6) no
C(109) Si(9) N(5) Si(10) 74.2(6) no
C(110) Si(9) N(5) Fe(5) 148.0(6) no
C(110) Si(9) N(5) Si(10) -35.9(6) no
C(111) Si(9) N(5) Fe(5) 144.5(4) no
C(111) Si(9) N(5) Si(10) -39.3(5) no
C(106) Si(9) C(107) C(106) -0.0(12) no
C(107) Si(9) C(106) C(107) -0.0(18) no
C(106) Si(9) C(108) C(109) -174.6(15) no
C(108) Si(9) C(106) C(107) 9.6(14) no
C(106) Si(9) C(109) C(108) 6.5(16) no
C(109) Si(9) C(106) C(107) 7.1(15) no
C(110) Si(9) C(106) C(107) 117.8(12) no
C(111) Si(9) C(106) C(107) 130.3(11) no
C(107) Si(9) C(108) C(109) -171.3(18) no
C(108) Si(9) C(107) C(106) -170.7(18) no
C(107) Si(9) C(109) C(108) 9.1(15) no
C(109) Si(9) C(107) C(106) -174.1(16) no
C(110) Si(9) C(107) C(106) -67.0(18) no
C(111) Si(9) C(107) C(106) -55.2(19) no
C(108) Si(9) C(109) C(108) -0.0(17) no
C(109) Si(9) C(108) C(109) -0.0(13) no
C(110) Si(9) C(108) C(109) 80.4(17) no
C(111) Si(9) C(108) C(109) 73.3(17) no
C(110) Si(9) C(109) C(108) -104.3(13) no
C(111) Si(9) C(109) C(108) -114.7(12) no
N(5) Si(10) C(112) C(113) 163.4(13) no
C(112) Si(10) N(5) Fe(5) 123.9(6) no
C(112) Si(10) N(5) Si(9) -52.3(7) no
N(5) Si(10) C(113) C(112) -18.7(11) no
C(113) Si(10) N(5) Fe(5) 130.9(5) no
C(113) Si(10) N(5) Si(9) -45.4(6) no
N(5) Si(10) C(114) C(115) 79.2(15) no
C(114) Si(10) N(5) Fe(5) -127.1(8) no
C(114) Si(10) N(5) Si(9) 56.7(8) no
N(5) Si(10) C(115) C(114) -110.3(7) no
C(115) Si(10) N(5) Fe(5) -102.9(4) no
C(115) Si(10) N(5) Si(9) 80.8(5) no
N(5) Si(10) C(116) C(117) 98.0(11) no
C(116) Si(10) N(5) Fe(5) 2.9(4) no
C(116) Si(10) N(5) Si(9) -173.3(4) no
N(5) Si(10) C(117) C(116) -89(2) no
C(117) Si(10) N(5) Fe(5) 21.2(7) no
C(117) Si(10) N(5) Si(9) -155.1(6) no
C(112) Si(10) C(113) C(112) 0.0(14) no
C(113) Si(10) C(112) C(113) -0.0(10) no
C(112) Si(10) C(114) C(115) -176.3(14) no
C(114) Si(10) C(112) C(113) 44.6(15) no
C(112) Si(10) C(115) C(114) 4.5(11) no
C(115) Si(10) C(112) C(113) 42.7(16) no
C(112) Si(10) C(116) C(117) -11.0(14) no
C(116) Si(10) C(112) C(113) -78.9(15) no
C(112) Si(10) C(117) C(116) 170(2) no
C(117) Si(10) C(112) C(113) -82.1(15) no
C(113) Si(10) C(114) C(115) -161.0(15) no
C(114) Si(10) C(113) C(112) -137.0(11) no
C(113) Si(10) C(115) C(114) 20.2(9) no
C(115) Si(10) C(113) C(112) -144.8(9) no
C(113) Si(10) C(116) C(117) -34.0(13) no
C(116) Si(10) C(113) C(112) 110.2(9) no
C(113) Si(10) C(117) C(116) 148(2) no
C(117) Si(10) C(113) C(112) 100.7(11) no
C(114) Si(10) C(115) C(114) 0.0(15) no
C(115) Si(10) C(114) C(115) 0.0(7) no
C(114) Si(10) C(116) C(117) -130.0(12) no
C(116) Si(10) C(114) C(115) -50.5(16) no
C(114) Si(10) C(117) C(116) 57(3) no
C(117) Si(10) C(114) C(115) -65.8(17) no
C(115) Si(10) C(116) C(117) -147.8(11) no
C(116) Si(10) C(115) C(114) 134.0(7) no
C(115) Si(10) C(117) C(116) 35(3) no
C(117) Si(10) C(115) C(114) 124.4(9) no
C(118) Si(11) N(6) Fe(6) -107.0(3) no
C(118) Si(11) N(6) Si(12) 75.3(4) no
C(119) Si(11) N(6) Fe(6) 132.4(4) no
C(119) Si(11) N(6) Si(12) -45.3(5) no
C(120) Si(11) N(6) Fe(6) 12.2(4) no
C(120) Si(11) N(6) Si(12) -165.6(3) no
N(6) Si(12) C(121) C(122) -104(3) no
C(121) Si(12) N(6) Fe(6) 155.4(9) no
C(121) Si(12) N(6) Si(11) -27.0(9) no
N(6) Si(12) C(122) C(121) 82.4(11) no
C(122) Si(12) N(6) Fe(6) 138.8(4) no
C(122) Si(12) N(6) Si(11) -43.6(5) no
N(6) Si(12) C(123) C(124) -118.7(5) no
C(123) Si(12) N(6) Fe(6) 33.1(5) no
C(123) Si(12) N(6) Si(11) -149.2(5) no
N(6) Si(12) C(124) C(123) 72.0(15) no
C(124) Si(12) N(6) Fe(6) 5.9(11) no
C(124) Si(12) N(6) Si(11) -176.4(10) no
N(6) Si(12) C(125) C(126) -69.5(11) no
C(125) Si(12) N(6) Fe(6) -88.3(6) no
C(125) Si(12) N(6) Si(11) 89.3(6) no
N(6) Si(12) C(126) C(125) 117.5(11) no
C(126) Si(12) N(6) Fe(6) -109.6(6) no
C(126) Si(12) N(6) Si(11) 68.1(7) no
C(121) Si(12) C(123) C(124) 120.4(10) no
C(123) Si(12) C(121) C(122) 15(3) no
C(121) Si(12) C(124) C(123) -73.1(17) no
C(124) Si(12) C(121) C(122) 44(4) no
C(121) Si(12) C(125) C(126) 50.2(13) no
C(125) Si(12) C(121) C(122) 134(3) no
C(121) Si(12) C(126) C(125) -131.8(14) no
C(126) Si(12) C(121) C(122) 151(3) no
C(122) Si(12) C(123) C(124) 124.6(6) no
C(123) Si(12) C(122) C(121) -165.6(11) no
C(122) Si(12) C(124) C(123) -61.5(14) no
C(124) Si(12) C(122) C(121) -141.6(13) no
C(122) Si(12) C(125) C(126) 62.5(11) no
C(125) Si(12) C(122) C(121) -49.8(13) no
C(122) Si(12) C(126) C(125) -124.1(12) no
C(126) Si(12) C(122) C(121) -29.9(12) no
C(123) Si(12) C(124) C(123) -0.0(6) no
C(124) Si(12) C(123) C(124) 0.0(14) no
C(123) Si(12) C(125) C(126) 170.6(9) no
C(125) Si(12) C(123) C(124) 5.0(8) no
C(123) Si(12) C(126) C(125) -11.9(16) no
C(126) Si(12) C(123) C(124) 9.7(10) no
C(124) Si(12) C(125) C(126) 172.9(12) no
C(125) Si(12) C(124) C(123) -175.2(14) no
C(124) Si(12) C(126) C(125) -7.3(15) no
C(126) Si(12) C(124) C(123) -172.5(12) no
C(125) Si(12) C(126) C(125) 0.0(11) no
C(126) Si(12) C(125) C(126) 0.0(13) no
S(1) C(1) C(2) C(3) 177.8(4) no
S(1) C(1) C(6) C(5) -178.6(4) no
C(2) C(1) C(6) C(5) -1.6(8) no
C(6) C(1) C(2) C(3) 0.6(8) no
C(1) C(2) C(3) C(4) -0.1(8) no
C(2) C(3) C(4) C(5) 0.7(8) no
C(2) C(3) C(4) C(7) 178.5(5) no
C(3) C(4) C(5) C(6) -1.8(8) no
C(3) C(4) C(7) C(8) 128.7(5) no
C(3) C(4) C(7) C(9) -112.6(5) no
C(3) C(4) C(7) C(10) 9.3(8) no
C(5) C(4) C(7) C(8) -53.6(7) no
C(5) C(4) C(7) C(9) 65.1(7) no
C(5) C(4) C(7) C(10) -173.0(5) no
C(7) C(4) C(5) C(6) -179.6(5) no
C(4) C(5) C(6) C(1) 2.3(9) no
S(2) C(11) C(12) C(13) 177.2(4) no
S(2) C(11) C(16) C(15) -177.5(4) no
C(12) C(11) C(16) C(15) -2.5(8) no
C(16) C(11) C(12) C(13) 2.3(8) no
C(11) C(12) C(13) C(14) -0.6(9) no
C(12) C(13) C(14) C(15) -0.9(9) no
C(12) C(13) C(14) C(17) 178.7(5) no
C(13) C(14) C(15) C(16) 0.7(8) no
C(13) C(14) C(17) C(18) 32.8(7) no
C(13) C(14) C(17) C(19) 59.1(7) no
C(13) C(14) C(17) C(20) 156.0(5) no
C(13) C(14) C(17) C(21) -179.1(5) no
C(13) C(14) C(17) C(22) -82.0(6) no
C(13) C(14) C(17) C(23) -57.9(7) no
C(15) C(14) C(17) C(18) -147.6(5) no
C(15) C(14) C(17) C(19) -121.3(6) no
C(15) C(14) C(17) C(20) -24.4(7) no
C(15) C(14) C(17) C(21) 0.5(8) no
C(15) C(14) C(17) C(22) 97.6(6) no
C(15) C(14) C(17) C(23) 121.7(5) no
C(17) C(14) C(15) C(16) -178.9(5) no
C(14) C(15) C(16) C(11) 1.0(9) no
C(14) C(17) C(18) C(19) 90.6(18) no
C(14) C(17) C(19) C(18) -98.7(10) no
C(14) C(17) C(20) C(21) 109.0(14) no
C(14) C(17) C(21) C(20) -80.4(11) no
C(14) C(17) C(22) C(23) 107.0(17) no
C(14) C(17) C(23) C(22) -80.6(14) no
C(18) C(17) C(19) C(18) 0.0(19) no
C(19) C(17) C(18) C(19) 0.0(11) no
C(18) C(17) C(20) C(21) -128.0(15) no
C(20) C(17) C(18) C(19) -31(2) no
C(18) C(17) C(21) C(20) 62.9(14) no
C(21) C(17) C(18) C(19) -54(2) no
C(18) C(17) C(22) C(23) -11(3) no
C(22) C(17) C(18) C(19) -155.2(17) no
C(18) C(17) C(23) C(22) 169.3(16) no
C(23) C(17) C(18) C(19) -159.7(19) no
C(19) C(17) C(20) C(21) -140.5(14) no
C(20) C(17) C(19) C(18) 151.3(12) no
C(19) C(17) C(21) C(20) 42.0(12) no
C(21) C(17) C(19) C(18) 135.6(11) no
C(19) C(17) C(22) C(23) -24(3) no
C(22) C(17) C(19) C(18) 30.8(18) no
C(19) C(17) C(23) C(22) 160.6(13) no
C(23) C(17) C(19) C(18) 21.1(13) no
C(20) C(17) C(21) C(20) 0.0(15) no
C(21) C(17) C(20) C(21) 0.0(11) no
C(20) C(17) C(22) C(23) -134.1(18) no
C(22) C(17) C(20) C(21) -8.0(18) no
C(20) C(17) C(23) C(22) 57.1(17) no
C(23) C(17) C(20) C(21) -29.4(19) no
C(21) C(17) C(22) C(23) -137.3(19) no
C(22) C(17) C(21) C(20) 172.7(12) no
C(21) C(17) C(23) C(22) 45.1(14) no
C(23) C(17) C(21) C(20) 156.3(10) no
C(22) C(17) C(23) C(22) -0.0(19) no
C(23) C(17) C(22) C(23) -0.0(13) no
C(17) C(18) C(19) C(17) 0.0(3) no
C(17) C(20) C(21) C(17) -0.00(19) no
C(17) C(22) C(23) C(17) 0.0(3) no
S(3) C(24) C(25) C(26) 178.9(4) no
S(3) C(24) C(29) C(28) -179.1(3) no
C(25) C(24) C(29) C(28) 0.8(8) no
C(29) C(24) C(25) C(26) -1.0(8) no
C(24) C(25) C(26) C(27) 2.2(10) no
C(25) C(26) C(27) C(28) -3.0(8) no
C(25) C(26) C(27) C(30) 175.1(5) no
C(26) C(27) C(28) C(29) 2.9(8) no
C(26) C(27) C(30) C(31) 21.5(7) no
C(26) C(27) C(30) C(32) 48.5(6) no
C(26) C(27) C(30) C(33) 142.0(5) no
C(26) C(27) C(30) C(34) 168.0(5) no
C(26) C(27) C(30) C(35) -95.3(6) no
C(26) C(27) C(30) C(36) -76.1(7) no
C(28) C(27) C(30) C(31) -160.4(5) no
C(28) C(27) C(30) C(32) -133.5(5) no
C(28) C(27) C(30) C(33) -39.9(7) no
C(28) C(27) C(30) C(34) -13.9(7) no
C(28) C(27) C(30) C(35) 82.8(6) no
C(28) C(27) C(30) C(36) 101.9(6) no
C(30) C(27) C(28) C(29) -175.3(5) no
C(27) C(28) C(29) C(24) -1.9(9) no
C(27) C(30) C(31) C(32) 92.7(11) no
C(27) C(30) C(32) C(31) -96.9(15) no
C(27) C(30) C(32) C(33) 112.3(5) no
C(27) C(30) C(33) C(32) -109.9(5) no
C(27) C(30) C(33) C(34) 85.7(12) no
C(27) C(30) C(34) C(33) -103.6(11) no
C(31) C(30) C(32) C(31) -0.0(11) no
C(31) C(30) C(32) C(33) -150.8(19) no
C(32) C(30) C(31) C(32) -0.0(17) no
C(31) C(30) C(33) C(32) 12.6(5) no
C(31) C(30) C(33) C(34) -151.8(11) no
C(33) C(30) C(31) C(32) -30.6(13) no
C(31) C(30) C(34) C(33) 35.2(14) no
C(34) C(30) C(31) C(32) -45.2(14) no
C(35) C(30) C(31) C(32) -151.5(11) no
C(36) C(30) C(31) C(32) -156.5(12) no
C(32) C(30) C(33) C(32) -0.0(7) no
C(32) C(30) C(33) C(34) -164.4(13) no
C(33) C(30) C(32) C(31) 150.8(17) no
C(33) C(30) C(32) C(33) 0.0(5) no
C(32) C(30) C(34) C(33) 16.5(13) no
C(34) C(30) C(32) C(31) 144.0(15) no
C(34) C(30) C(32) C(33) -6.8(6) no
C(35) C(30) C(32) C(31) 36(3) no
C(35) C(30) C(32) C(33) -114.9(11) no
C(36) C(30) C(32) C(31) 26(2) no
C(36) C(30) C(32) C(33) -125.2(9) no
C(33) C(30) C(34) C(33) -0.0(12) no
C(34) C(30) C(33) C(32) 164.4(16) no
C(34) C(30) C(33) C(34) -0.0(11) no
C(35) C(30) C(33) C(32) 130.8(8) no
C(35) C(30) C(33) C(34) -33.6(15) no
C(36) C(30) C(33) C(32) 114.8(10) no
C(36) C(30) C(33) C(34) -49.6(16) no
C(35) C(30) C(34) C(33) 149.1(12) no
C(36) C(30) C(34) C(33) 138.8(12) no
C(30) C(31) C(32) C(30) 0.0(3) no
C(30) C(31) C(32) C(33) 27.4(18) no
C(30) C(32) C(33) C(30) -0.0(3) no
C(30) C(32) C(33) C(34) 22(2) no
C(31) C(32) C(33) C(30) -39(3) no
C(31) C(32) C(33) C(34) -17(4) no
C(30) C(33) C(34) C(30) -0.0(2) no
C(32) C(33) C(34) C(30) -15.8(18) no
Si(6) C(54) C(55) Si(6) -0.00(6) no
Si(6) C(56) C(57) Si(6) -0.00(5) no
S(4) C(58) C(59) C(60) 179.7(5) no
S(4) C(58) C(63) C(62) -178.5(4) no
C(59) C(58) C(63) C(62) -2.1(8) no
C(63) C(58) C(59) C(60) 3.2(9) no
C(58) C(59) C(60) C(61) -2.8(12) no
C(59) C(60) C(61) C(62) 1.2(11) no
C(59) C(60) C(61) C(64) 178.5(7) no
C(60) C(61) C(62) C(63) -0.0(9) no
C(60) C(61) C(64) C(65) -107.4(7) no
C(60) C(61) C(64) C(66) -68.9(7) no
C(60) C(61) C(64) C(67) 30.6(10) no
C(60) C(61) C(64) C(68) 47.2(9) no
C(60) C(61) C(64) C(69) 145.3(6) no
C(60) C(61) C(64) C(70) 175.8(6) no
C(62) C(61) C(64) C(65) 69.8(9) no
C(62) C(61) C(64) C(66) 108.2(7) no
C(62) C(61) C(64) C(67) -152.2(6) no
C(62) C(61) C(64) C(68) -135.7(6) no
C(62) C(61) C(64) C(69) -37.6(8) no
C(62) C(61) C(64) C(70) -7.1(9) no
C(64) C(61) C(62) C(63) -177.3(6) no
C(61) C(62) C(63) C(58) 0.5(9) no
C(61) C(64) C(65) C(66) 87.1(18) no
C(61) C(64) C(65) C(70) -108.9(8) no
C(61) C(64) C(66) C(65) -105.6(7) no
C(61) C(64) C(69) C(70) 112.6(10) no
C(61) C(64) C(70) C(65) 105.5(7) no
C(61) C(64) C(70) C(69) -77.9(12) no
C(65) C(64) C(66) C(65) -0.0(19) no
C(66) C(64) C(65) C(66) -0.0(7) no
C(66) C(64) C(65) C(70) 164(2) no
C(67) C(64) C(65) C(66) -49(3) no
C(67) C(64) C(65) C(70) 114.6(13) no
C(68) C(64) C(65) C(66) -58(3) no
C(68) C(64) C(65) C(70) 105.8(17) no
C(65) C(64) C(69) C(70) -3.2(16) no
C(69) C(64) C(65) C(66) -162.3(15) no
C(69) C(64) C(65) C(70) 1.7(9) no
C(65) C(64) C(70) C(65) 0.0(13) no
C(65) C(64) C(70) C(69) 176.6(17) no
C(70) C(64) C(65) C(66) -164(2) no
C(70) C(64) C(65) C(70) 0.0(6) no
C(67) C(64) C(66) C(65) 137.9(10) no
C(68) C(64) C(66) C(65) 139.5(9) no
C(66) C(64) C(69) C(70) -18.0(16) no
C(69) C(64) C(66) C(65) 24.8(12) no
C(66) C(64) C(70) C(65) -9.9(6) no
C(66) C(64) C(70) C(69) 166.7(10) no
C(70) C(64) C(66) C(65) 15.6(9) no
C(67) C(64) C(69) C(70) -126.0(13) no
C(67) C(64) C(70) C(65) -111.5(13) no
C(67) C(64) C(70) C(69) 65.1(17) no
C(68) C(64) C(69) C(70) -138.7(12) no
C(68) C(64) C(70) C(65) -130.0(10) no
C(68) C(64) C(70) C(69) 46.7(15) no
C(69) C(64) C(70) C(65) -176.6(16) no
C(69) C(64) C(70) C(69) 0.0(11) no
C(70) C(64) C(69) C(70) 0.0(12) no
C(64) C(65) C(66) C(64) -0.0(3) no
C(64) C(65) C(70) C(64) 0.0(3) no
C(64) C(65) C(70) C(69) -6(4) no
C(66) C(65) C(70) C(64) 27(4) no
C(66) C(65) C(70) C(69) 20(7) no
C(70) C(65) C(66) C(64) -22(4) no
C(64) C(69) C(70) C(64) 0.0(3) no
C(64) C(69) C(70) C(65) 5(3) no
S(5) C(71) C(72) C(73) -177.2(5) no
S(5) C(71) C(76) C(75) 179.1(5) no
C(72) C(71) C(76) C(75) -2.2(12) no
C(76) C(71) C(72) C(73) 4.3(11) no
C(71) C(72) C(73) C(74) -1.5(13) no
C(72) C(73) C(74) C(75) -3.3(12) no
C(72) C(73) C(74) C(77) -176.1(7) no
C(73) C(74) C(75) C(76) 5.3(14) no
C(73) C(74) C(77) C(78) 74.6(9) no
C(73) C(74) C(77) C(79) 145.0(9) no
C(73) C(74) C(77) C(80) -171.1(7) no
C(73) C(74) C(77) C(81) -103.0(9) no
C(73) C(74) C(77) C(82) -53.8(13) no
C(73) C(74) C(77) C(83) -7.6(12) no
C(75) C(74) C(77) C(78) -97.7(11) no
C(75) C(74) C(77) C(79) -27.2(15) no
C(75) C(74) C(77) C(80) 16.6(13) no
C(75) C(74) C(77) C(81) 84.7(10) no
C(75) C(74) C(77) C(82) 134.0(10) no
C(75) C(74) C(77) C(83) -179.9(9) no
C(77) C(74) C(75) C(76) 177.9(9) no
C(74) C(75) C(76) C(71) -2.7(15) no
C(74) C(77) C(78) C(79) 110.4(8) no
C(74) C(77) C(79) C(78) -97.0(11) no
C(74) C(77) C(79) C(80) 90.9(17) no
C(74) C(77) C(80) C(79) -106.1(11) no
C(74) C(77) C(80) C(81) 92.1(9) no
C(74) C(77) C(81) C(80) -106.6(8) no
C(74) C(77) C(81) C(82) 110.8(8) no
C(74) C(77) C(82) C(81) -83.2(14) no
C(74) C(77) C(82) C(83) 100.0(13) no
C(74) C(77) C(83) C(82) -98.1(11) no
C(78) C(77) C(79) C(78) 0.0(8) no
C(78) C(77) C(79) C(80) -172(2) no
C(79) C(77) C(78) C(79) 0.0(13) no
C(78) C(77) C(80) C(79) 7.5(15) no
C(78) C(77) C(80) C(81) -154.3(10) no
C(80) C(77) C(78) C(79) -5.4(11) no
C(78) C(77) C(81) C(80) 79(3) no
C(78) C(77) C(81) C(82) -64(3) no
C(81) C(77) C(78) C(79) -75(3) no
C(78) C(77) C(82) C(81) 154.8(11) no
C(78) C(77) C(82) C(83) -21.9(18) no
C(82) C(77) C(78) C(79) -124.6(15) no
C(78) C(77) C(83) C(82) 160.1(12) no
C(83) C(77) C(78) C(79) -139.6(10) no
C(79) C(77) C(80) C(79) 0.0(17) no
C(79) C(77) C(80) C(81) -162(3) no
C(80) C(77) C(79) C(78) 172(3) no
C(80) C(77) C(79) C(80) 0.0(13) no
C(79) C(77) C(81) C(80) 12.2(12) no
C(79) C(77) C(81) C(82) -130.3(13) no
C(81) C(77) C(79) C(78) 154.9(9) no
C(81) C(77) C(79) C(80) -17.2(17) no
C(79) C(77) C(82) C(81) 74(2) no
C(79) C(77) C(82) C(83) -103(3) no
C(82) C(77) C(79) C(78) 106(2) no
C(82) C(77) C(79) C(80) -66(3) no
C(79) C(77) C(83) C(82) 113.0(19) no
C(83) C(77) C(79) C(78) 51.3(18) no
C(83) C(77) C(79) C(80) -120.8(17) no
C(80) C(77) C(81) C(80) 0.0(9) no
C(80) C(77) C(81) C(82) -142.6(12) no
C(81) C(77) C(80) C(79) 161.9(15) no
C(81) C(77) C(80) C(81) 0.0(7) no
C(80) C(77) C(82) C(81) 35.5(14) no
C(80) C(77) C(82) C(83) -141.2(13) no
C(82) C(77) C(80) C(79) 133.4(14) no
C(82) C(77) C(80) C(81) -28.5(12) no
C(80) C(77) C(83) C(82) 59.2(18) no
C(83) C(77) C(80) C(79) 96.0(19) no
C(83) C(77) C(80) C(81) -65.9(16) no
C(81) C(77) C(82) C(81) 0.0(8) no
C(81) C(77) C(82) C(83) -177(2) no
C(82) C(77) C(81) C(80) 142.6(15) no
C(82) C(77) C(81) C(82) 0.0(13) no
C(81) C(77) C(83) C(82) 2.4(9) no
C(83) C(77) C(81) C(80) 140.4(8) no
C(83) C(77) C(81) C(82) -2.2(8) no
C(82) C(77) C(83) C(82) -0.0(15) no
C(83) C(77) C(82) C(81) 177(2) no
C(83) C(77) C(82) C(83) -0.0(9) no
C(77) C(78) C(79) C(77) 0.0(4) no
C(77) C(78) C(79) C(80) 13(3) no
C(77) C(79) C(80) C(77) -0.0(4) no
C(77) C(79) C(80) C(81) 19(3) no
C(78) C(79) C(80) C(77) -12(4) no
C(78) C(79) C(80) C(81) 7(6) no
C(77) C(80) C(81) C(77) 0.0(4) no
C(77) C(80) C(81) C(82) 28.2(10) no
C(79) C(80) C(81) C(77) -19(3) no
C(79) C(80) C(81) C(82) 9(3) no
C(77) C(81) C(82) C(77) 0.0(3) no
C(77) C(81) C(82) C(83) 9(6) no
C(80) C(81) C(82) C(77) -28.0(13) no
C(80) C(81) C(82) C(83) -19(7) no
C(77) C(82) C(83) C(77) -0.0(4) no
C(81) C(82) C(83) C(77) -9(7) no
S(6) C(84) C(85) C(86) -178.0(3) no
S(6) C(84) C(89) C(88) 178.1(3) no
C(85) C(84) C(89) C(88) -2.4(7) no
C(89) C(84) C(85) C(86) 2.5(7) no
C(84) C(85) C(86) C(87) -0.1(8) no
C(85) C(86) C(87) C(88) -2.2(7) no
C(85) C(86) C(87) C(90) 175.1(4) no
C(86) C(87) C(88) C(89) 2.3(8) no
C(86) C(87) C(90) C(91) -76.6(6) no
C(86) C(87) C(90) C(92) 164.4(5) no
C(86) C(87) C(90) C(93) 42.6(7) no
C(88) C(87) C(90) C(91) 100.5(6) no
C(88) C(87) C(90) C(92) -18.4(7) no
C(88) C(87) C(90) C(93) -140.2(5) no
C(90) C(87) C(88) C(89) -175.0(5) no
C(87) C(88) C(89) C(84) 0.0(8) no
Si(7) C(94) C(95) Si(7) 0.00(6) no
Si(7) C(94) C(95) C(96) 44.2(15) no
Si(7) C(95) C(96) Si(7) 0.00(6) no
C(94) C(95) C(96) Si(7) -44(2) no
Si(7) C(97) C(98) Si(7) -0.00(7) no
Si(7) C(97) C(98) C(99) -4(2) no
Si(7) C(98) C(99) Si(7) 0.00(7) no
C(97) C(98) C(99) Si(7) 3(3) no
Si(8) C(100) C(101) Si(8) 0.00(7) no
Si(8) C(102) C(103) Si(8) -0.00(6) no
Si(8) C(104) C(105) Si(8) -0.00(7) no
Si(9) C(106) C(107) Si(9) 0.00(7) no
Si(9) C(108) C(109) Si(9) -0.00(6) no
Si(10) C(112) C(113) Si(10) 0.00(7) no
Si(10) C(114) C(115) Si(10) 0.00(8) no
Si(10) C(116) C(117) Si(10) 0.00(9) no
Si(12) C(121) C(122) Si(12) 0.00(6) no
Si(12) C(123) C(124) Si(12) 0.00(6) no
Si(12) C(125) C(126) Si(12) -0.00(6) no
